data_1549353
loop_
_publ_author_name
'Shaw, Michael J.'
'Xu, Nan'
'Caveny, Ian E.'
'Abucayon, Erwin G.'
'Ramuglia, Anthony R.'
'Richter-Addo, George B.'

_publ_section_title
;
 Bis(cobaltocenium) tetrachloridocobaltate(II) dichloromethane 1.2-solvate
;
_journal_coeditor_code PJ4006
_journal_issue 4
_journal_name_full IUCrData
_journal_page_first x180552
_journal_paper_doi 10.1107/S2414314618005527
_journal_volume 3
_journal_year 2018
_chemical_formula_iupac '[Co(C5 H5)2]2 [Co Cl4], 6/5(C H2 Cl2)'
_chemical_formula_moiety '2(C10 H10 Co +), Cl4 Co 2-, 1.2(C H2 Cl2)'
_chemical_formula_sum 'C21.2 H22.4 Cl6.4 Co3'
_chemical_formula_weight 680.86
_chemical_name_systematic
;
Bis(cobaltocenium) tetrachloridocobaltate(II) dichloromethane 1.2-solvate
;
_space_group_crystal_system triclinic
_space_group_IT_number 2
_space_group_name_Hall '-P 1'
_space_group_name_H-M_alt 'P -1'
_symmetry_space_group_name_Hall '-P 1'
_symmetry_space_group_name_H-M 'P -1'
_atom_sites_solution_hydrogens geom
_atom_sites_solution_primary dual
_atom_sites_solution_secondary difmap
_audit_creation_method SHELXL-2018/1
_cell_angle_alpha 79.631(2)
_cell_angle_beta 78.398(2)
_cell_angle_gamma 63.844(2)
_cell_formula_units_Z 10
_cell_length_a 18.1419(16)
_cell_length_b 19.9967(17)
_cell_length_c 20.3048(17)
_cell_measurement_reflns_used 8748
_cell_measurement_temperature 100(2)
_cell_measurement_theta_max 28.29
_cell_measurement_theta_min 2.28
_cell_volume 6441.7(10)
_computing_cell_refinement
;
SAINT (Bruker, 2007)
;
_computing_data_collection
;
SMART (Bruker, 2007)
;
_computing_data_reduction
;
SAINT (Bruker, 2007)
;
_computing_molecular_graphics
;
ORTEP-3 for Windows (Farrugia, 2012)
;
_computing_publication_material
;
SHELXTL (Sheldrick, 2008)
;
_computing_structure_refinement
;
SHELXL2018 (Sheldrick, 2015)
;
_computing_structure_solution
;
SHELXTL (Sheldrick, 2008)
;
_diffrn_ambient_temperature 100(2)
_diffrn_measured_fraction_theta_full 0.999
_diffrn_measured_fraction_theta_max 0.992
_diffrn_measurement_device_type ' Bruker APEX CCD'
_diffrn_measurement_method '\w scans'
_diffrn_radiation_type MoK\a
_diffrn_radiation_wavelength 0.71073
_diffrn_reflns_av_R_equivalents 0.0443
_diffrn_reflns_limit_h_max 24
_diffrn_reflns_limit_h_min -24
_diffrn_reflns_limit_k_max 26
_diffrn_reflns_limit_k_min -23
_diffrn_reflns_limit_l_max 27
_diffrn_reflns_limit_l_min -27
_diffrn_reflns_number 74645
_diffrn_reflns_theta_full 25.242
_diffrn_reflns_theta_max 28.301
_diffrn_reflns_theta_min 1.298
_exptl_absorpt_coefficient_mu 2.581
_exptl_absorpt_correction_T_max 0.553
_exptl_absorpt_correction_T_min 0.396
_exptl_absorpt_correction_type multi-scan
_exptl_absorpt_process_details
;
(SADABS; Bruker, 2007)
;
_exptl_crystal_colour green
_exptl_crystal_density_diffrn 1.755
_exptl_crystal_description prism
_exptl_crystal_F_000 3394
_exptl_crystal_size_max 0.440
_exptl_crystal_size_mid 0.280
_exptl_crystal_size_min 0.260
_refine_diff_density_max 0.622
_refine_diff_density_min -0.511
_refine_ls_extinction_method none
_refine_ls_goodness_of_fit_ref 0.990
_refine_ls_hydrogen_treatment constr
_refine_ls_matrix_type full
_refine_ls_number_parameters 1378
_refine_ls_number_reflns 31791
_refine_ls_number_restraints 0
_refine_ls_restrained_S_all 0.990
_refine_ls_R_factor_all 0.0678
_refine_ls_R_factor_gt 0.0429
_refine_ls_shift/su_max 0.002
_refine_ls_shift/su_mean 0.000
_refine_ls_structure_factor_coef Fsqd
_refine_ls_weighting_details 'w=1/[\s^2^(Fo^2^)+(0.0340P)^2^+0.9300P] where P=(Fo^2^+2Fc^2^)/3'
_refine_ls_weighting_scheme calc
_refine_ls_wR_factor_gt 0.0828
_refine_ls_wR_factor_ref 0.0912
_reflns_number_gt 23455
_reflns_number_total 31791
_reflns_threshold_expression 'I > 2\s(I)'
_cod_depositor_comments
;

2019-01-24
Z value and formula fixed to values more according to usual
chemical conventions.                 miguel
;
_cod_original_formula_sum 'C106 H112 Cl32 Co15'
_cod_original_formula_weight 3404.30
_cod_original_formula_moiety '10(C10 H10 Co +), 5(Cl4 Co 2-), 6(C H2 Cl2)'
_cod_original_formula_iupac '[Co(C5 H5)2]10 [Co Cl4]5, 6C H2 Cl2'
_cod_original_formula_units_Z 2
_cod_data_source_file pj4006sup1.cif
_cod_data_source_block I
_cod_database_code 1549353
_shelx_space_group_comment
;
The symmetry employed for this shelxl refinement is uniquely defined
by the following loop, which should always be used as a source of
symmetry information in preference to the above space-group names.
They are only intended as comments.
;
_shelx_estimated_absorpt_t_min 0.396
_shelx_estimated_absorpt_t_max 0.553

loop_
_space_group_symop_operation_xyz
'x, y, z'
'-x, -y, -z'

loop_
_atom_site_type_symbol
_atom_site_label
_atom_site_fract_x
_atom_site_fract_y
_atom_site_fract_z
_atom_site_U_iso_or_equiv
_atom_site_adp_type
_atom_site_calc_flag
_atom_site_occupancy
Co Co1A 0.38674(3) 0.01972(2) 0.86756(2) 0.01318(9) Uani d 1
C C1A 0.2712(2) 0.05189(19) 0.84485(16) 0.0201(7) Uani d 1
H H1A 0.238848 0.023849 0.856174 0.024 Uiso calc 1
C C2A 0.3279(2) 0.05029(18) 0.78493(16) 0.0200(7) Uani d 1
H H2A 0.339838 0.021132 0.748843 0.024 Uiso calc 1
C C3A 0.3634(2) 0.09945(18) 0.78834(15) 0.0206(7) Uani d 1
H H3A 0.403500 0.109009 0.755028 0.025 Uiso calc 1
C C4A 0.3289(2) 0.13215(18) 0.84992(16) 0.0191(7) Uani d 1
H H4A 0.341765 0.167445 0.865195 0.023 Uiso calc 1
C C5A 0.2719(2) 0.10304(18) 0.88464(16) 0.0188(7) Uani d 1
H H5A 0.239587 0.115569 0.927333 0.023 Uiso calc 1
C C6A 0.4168(2) -0.08149(18) 0.92218(16) 0.0217(8) Uani d 1
H H6A 0.382892 -0.107999 0.935272 0.026 Uiso calc 1
C C7A 0.4736(2) -0.08716(19) 0.86185(16) 0.0211(8) Uani d 1
H H7A 0.484204 -0.117979 0.827397 0.025 Uiso calc 1
C C8A 0.5115(2) -0.0388(2) 0.86211(16) 0.0224(8) Uani d 1
H H8A 0.552427 -0.031722 0.827910 0.027 Uiso calc 1
C C9A 0.4781(2) -0.00272(19) 0.92210(16) 0.0200(7) Uani d 1
H H9A 0.492273 0.033011 0.935070 0.024 Uiso calc 1
C C10A 0.4196(2) -0.02950(18) 0.95942(15) 0.0199(7) Uani d 1
H H10A 0.387947 -0.015029 1.001925 0.024 Uiso calc 1
Co Co1B 0.15938(3) 0.44890(2) 0.91288(2) 0.01607(10) Uani d 1
C C1B 0.0501(2) 0.50933(19) 0.87546(16) 0.0219(8) Uani d 1
H H1B 0.006552 0.494360 0.878160 0.026 Uiso calc 1
C C2B 0.1182(2) 0.49687(19) 0.82341(16) 0.0239(8) Uani d 1
H H2B 0.128336 0.471632 0.784903 0.029 Uiso calc 1
C C3B 0.1688(2) 0.52810(19) 0.83806(16) 0.0231(8) Uani d 1
H H3B 0.218307 0.527850 0.811221 0.028 Uiso calc 1
C C4B 0.1322(2) 0.55984(19) 0.90014(16) 0.0226(8) Uani d 1
H H4B 0.153068 0.584400 0.922425 0.027 Uiso calc 1
C C5B 0.0593(2) 0.54858(18) 0.92303(16) 0.0216(7) Uani d 1
H H5B 0.022588 0.564488 0.963344 0.026 Uiso calc 1
C C6B 0.1609(2) 0.3491(2) 0.95657(19) 0.0315(9) Uani d 1
H H6B 0.118456 0.332963 0.958342 0.038 Uiso calc 1
C C7B 0.2292(2) 0.3385(2) 0.90497(18) 0.0304(9) Uani d 1
H H7B 0.240811 0.313249 0.866171 0.036 Uiso calc 1
C C8B 0.2770(2) 0.3714(2) 0.92050(17) 0.0275(8) Uani d 1
H H8B 0.325959 0.372682 0.893997 0.033 Uiso calc 1
C C9B 0.2390(2) 0.4023(2) 0.98298(17) 0.0283(9) Uani d 1
H H9B 0.257973 0.427922 1.005931 0.034 Uiso calc 1
C C10B 0.1677(2) 0.3878(2) 1.00463(16) 0.0289(9) Uani d 1
H H10B 0.130445 0.401989 1.045066 0.035 Uiso calc 1
Co Co1C 0.29284(3) 0.61378(2) 0.57233(2) 0.01398(9) Uani d 1
C C1C 0.2904(2) 0.54019(19) 0.51713(16) 0.0227(8) Uani d 1
H H1C 0.256520 0.513545 0.528735 0.027 Uiso calc 1
C C2C 0.3704(2) 0.5157(2) 0.53462(16) 0.0237(8) Uani d 1
H H2C 0.399757 0.469841 0.560130 0.028 Uiso calc 1
C C3C 0.3993(2) 0.5714(2) 0.50754(16) 0.0225(8) Uani d 1
H H3C 0.451521 0.569530 0.511406 0.027 Uiso calc 1
C C4C 0.3364(2) 0.6307(2) 0.47354(15) 0.0231(8) Uani d 1
H H4C 0.339006 0.675649 0.450836 0.028 Uiso calc 1
C C5C 0.2694(2) 0.6113(2) 0.47929(15) 0.0232(8) Uani d 1
H H5C 0.218993 0.640720 0.461019 0.028 Uiso calc 1
C C6C 0.2066(2) 0.62170(19) 0.65474(15) 0.0204(7) Uani d 1
H H6C 0.170280 0.597477 0.664474 0.024 Uiso calc 1
C C7C 0.2866(2) 0.59296(19) 0.67415(15) 0.0196(7) Uani d 1
H H7C 0.313417 0.545921 0.699119 0.024 Uiso calc 1
C C8C 0.3198(2) 0.64633(19) 0.64996(15) 0.0206(7) Uani d 1
H H8C 0.372662 0.641422 0.655745 0.025 Uiso calc 1
C C9C 0.2601(2) 0.70837(19) 0.61559(16) 0.0226(8) Uani d 1
H H9C 0.265890 0.752558 0.594477 0.027 Uiso calc 1
C C10C 0.1904(2) 0.69302(19) 0.61821(16) 0.0232(8) Uani d 1
H H10C 0.141378 0.724941 0.598865 0.028 Uiso calc 1
Co Co1D 0.40315(3) 0.22407(2) 0.51667(2) 0.01624(10) Uani d 1
C C1D 0.2834(2) 0.2803(2) 0.49941(17) 0.0280(8) Uani d 1
H H1D 0.240370 0.264272 0.516257 0.034 Uiso calc 1
C C2D 0.3367(2) 0.2638(2) 0.43735(17) 0.0260(8) Uani d 1
H H2D 0.335187 0.235440 0.405246 0.031 Uiso calc 1
C C3D 0.3927(2) 0.29699(19) 0.43153(16) 0.0231(8) Uani d 1
H H3D 0.435563 0.294555 0.395136 0.028 Uiso calc 1
C C4D 0.3730(2) 0.33458(19) 0.48994(16) 0.0233(8) Uani d 1
H H4D 0.400417 0.361961 0.499502 0.028 Uiso calc 1
C C5D 0.3051(2) 0.32412(19) 0.53171(17) 0.0257(8) Uani d 1
H H5D 0.278995 0.343409 0.573934 0.031 Uiso calc 1
C C6D 0.4151(2) 0.1287(2) 0.57681(19) 0.0351(10) Uani d 1
H H6D 0.372319 0.112276 0.593413 0.042 Uiso calc 1
C C7D 0.4696(2) 0.11179(19) 0.51563(18) 0.0287(9) Uani d 1
H H7D 0.469669 0.081953 0.484083 0.034 Uiso calc 1
C C8D 0.5238(2) 0.1465(2) 0.50922(17) 0.0252(8) Uani d 1
H H8D 0.566709 0.144285 0.472882 0.030 Uiso calc 1
C C9D 0.5026(2) 0.1854(2) 0.56693(18) 0.0301(9) Uani d 1
H H9D 0.528925 0.214020 0.575998 0.036 Uiso calc 1
C C10D 0.4352(2) 0.1743(2) 0.60897(17) 0.0336(10) Uani d 1
H H10D 0.408539 0.194007 0.650959 0.040 Uiso calc 1
Co Co1E 0.12112(3) 0.01634(3) 0.64600(2) 0.01757(10) Uani d 1
C C1E 0.0861(2) 0.0052(2) 0.56081(16) 0.0272(8) Uani d 1
H H1E 0.032293 0.030395 0.547488 0.033 Uiso calc 1
C C2E 0.1160(2) -0.0644(2) 0.60140(18) 0.0324(9) Uani d 1
H H2E 0.086085 -0.093828 0.620126 0.039 Uiso calc 1
C C3E 0.1989(2) -0.0819(2) 0.60887(18) 0.0310(9) Uani d 1
H H3E 0.234606 -0.125432 0.633445 0.037 Uiso calc 1
C C4E 0.2189(2) -0.0232(2) 0.57323(17) 0.0280(9) Uani d 1
H H4E 0.270443 -0.020346 0.569834 0.034 Uiso calc 1
C C5E 0.1490(2) 0.0307(2) 0.54349(16) 0.0246(8) Uani d 1
H H5E 0.145317 0.075974 0.516705 0.030 Uiso calc 1
C C6E 0.0205(2) 0.0912(2) 0.70007(17) 0.0263(8) Uani d 1
H H6E -0.034355 0.116019 0.689034 0.032 Uiso calc 1
C C7E 0.0538(2) 0.0216(2) 0.73925(17) 0.0285(9) Uani d 1
H H7E 0.025006 -0.008436 0.759091 0.034 Uiso calc 1
C C8E 0.1377(2) 0.0039(2) 0.74419(16) 0.0272(8) Uani d 1
H H8E 0.174776 -0.039688 0.767749 0.033 Uiso calc 1
C C9E 0.1555(2) 0.0638(2) 0.70706(16) 0.0242(8) Uani d 1
H H9E 0.207032 0.067239 0.701405 0.029 Uiso calc 1
C C10E 0.0834(2) 0.11749(19) 0.68004(16) 0.0219(8) Uani d 1
H H10E 0.078115 0.163098 0.653211 0.026 Uiso calc 1
Co Co1F 0.49501(3) 0.38504(3) 0.11572(2) 0.01764(10) Uani d 1
C C1F 0.4545(3) 0.3857(2) 0.21625(17) 0.0324(9) Uani d 1
H H1F 0.440444 0.348714 0.244829 0.039 Uiso calc 1
C C2F 0.4001(3) 0.4496(2) 0.18057(18) 0.0367(10) Uani d 1
H H2F 0.342734 0.463415 0.181034 0.044 Uiso calc 1
C C3F 0.4452(3) 0.4895(2) 0.14412(19) 0.0412(11) Uani d 1
H H3F 0.423686 0.534901 0.115524 0.049 Uiso calc 1
C C4F 0.5279(3) 0.4504(2) 0.15739(19) 0.0427(11) Uani d 1
H H4F 0.572038 0.464653 0.139352 0.051 Uiso calc 1
C C5F 0.5334(3) 0.3860(2) 0.20238(18) 0.0358(10) Uani d 1
H H5F 0.581822 0.349485 0.220088 0.043 Uiso calc 1
C C6F 0.5012(2) 0.2898(2) 0.08915(17) 0.0261(8) Uani d 1
H H6F 0.489522 0.251798 0.118283 0.031 Uiso calc 1
C C7F 0.4435(2) 0.3535(2) 0.05504(17) 0.0274(8) Uani d 1
H H7F 0.386122 0.366049 0.057642 0.033 Uiso calc 1
C C8F 0.4860(2) 0.3954(2) 0.01630(16) 0.0263(8) Uani d 1
H H8F 0.462257 0.440639 -0.011970 0.032 Uiso calc 1
C C9F 0.5699(2) 0.35812(19) 0.02708(16) 0.0244(8) Uani d 1
H H9F 0.612454 0.374040 0.007526 0.029 Uiso calc 1
C C10F 0.5795(2) 0.2928(2) 0.07219(17) 0.0282(8) Uani d 1
H H10F 0.629525 0.257215 0.088227 0.034 Uiso calc 1
Co Co1G 0.07274(3) 0.83615(3) 0.02802(2) 0.01593(10) Uani d 1
C C1G 0.0639(2) 0.8063(2) -0.05954(17) 0.0296(9) Uani d 1
H H1G 0.015930 0.805981 -0.071151 0.036 Uiso calc 1
C C2G 0.1247(2) 0.7466(2) -0.02600(17) 0.0313(9) Uani d 1
H H2G 0.125075 0.698630 -0.010990 0.038 Uiso calc 1
C C3G 0.1850(2) 0.7695(2) -0.01828(17) 0.0330(10) Uani d 1
H H3G 0.233287 0.740023 0.002809 0.040 Uiso calc 1
C C4G 0.1609(3) 0.8447(2) -0.04766(18) 0.0370(11) Uani d 1
H H4G 0.189850 0.874857 -0.049846 0.044 Uiso calc 1
C C5G 0.0859(2) 0.8665(2) -0.07301(17) 0.0320(9) Uani d 1
H H5G 0.055389 0.914103 -0.095497 0.038 Uiso calc 1
C C6G -0.0386(2) 0.8582(2) 0.08568(16) 0.0255(8) Uani d 1
H H6G -0.084429 0.854321 0.073624 0.031 Uiso calc 1
C C7G 0.0252(2) 0.8004(2) 0.11922(16) 0.0228(8) Uani d 1
H H7G 0.030099 0.750821 0.133369 0.027 Uiso calc 1
C C8G 0.0804(2) 0.82942(19) 0.12796(16) 0.0211(7) Uani d 1
H H8G 0.128794 0.802782 0.149453 0.025 Uiso calc 1
C C9G 0.0514(2) 0.9051(2) 0.09922(16) 0.0224(8) Uani d 1
H H9G 0.076867 0.938046 0.097732 0.027 Uiso calc 1
C C10G -0.0226(2) 0.9226(2) 0.07311(17) 0.0244(8) Uani d 1
H H10G -0.055683 0.969573 0.051006 0.029 Uiso calc 1
Co Co1H 0.33027(3) 0.78813(2) 0.19003(2) 0.01623(10) Uani d 1
C C1H 0.3149(2) 0.7987(2) 0.09182(16) 0.0232(8) Uani d 1
H H1H 0.266280 0.831337 0.072173 0.028 Uiso calc 1
C C2H 0.3336(2) 0.7244(2) 0.12064(15) 0.0219(8) Uani d 1
H H2H 0.300026 0.698183 0.123830 0.026 Uiso calc 1
C C3H 0.4118(2) 0.6956(2) 0.14406(16) 0.0246(8) Uani d 1
H H3H 0.439626 0.646827 0.165790 0.029 Uiso calc 1
C C4H 0.4409(2) 0.7523(2) 0.12940(16) 0.0246(8) Uani d 1
H H4H 0.491846 0.748161 0.139407 0.030 Uiso calc 1
C C5H 0.3810(2) 0.8166(2) 0.09714(15) 0.0247(8) Uani d 1
H H5H 0.384456 0.863035 0.081887 0.030 Uiso calc 1
C C6H 0.2223(2) 0.8580(2) 0.23997(16) 0.0271(8) Uani d 1
H H6H 0.172597 0.889006 0.221206 0.033 Uiso calc 1
C C7H 0.2446(2) 0.7833(2) 0.27024(16) 0.0274(8) Uani d 1
H H7H 0.212358 0.755571 0.275499 0.033 Uiso calc 1
C C8H 0.3236(2) 0.7573(2) 0.29133(15) 0.0242(8) Uani d 1
H H8H 0.353512 0.708966 0.313021 0.029 Uiso calc 1
C C9H 0.3502(2) 0.81647(19) 0.27419(16) 0.0240(8) Uani d 1
H H9H 0.400798 0.814618 0.282460 0.029 Uiso calc 1
C C10H 0.2873(2) 0.8785(2) 0.24261(16) 0.0264(8) Uani d 1
H H10H 0.288447 0.925610 0.226049 0.032 Uiso calc 1
Co Co1I 0.93084(3) 0.47721(3) 0.64319(2) 0.01930(10) Uani d 1
C C1I 1.0483(2) 0.4000(2) 0.62018(19) 0.0397(11) Uani d 1
H H1I 1.075078 0.385991 0.576365 0.048 Uiso calc 1
C C2I 1.0017(3) 0.3667(2) 0.6655(2) 0.0362(10) Uani d 1
H H2I 0.991459 0.326298 0.657681 0.043 Uiso calc 1
C C3I 0.9730(2) 0.4031(2) 0.72373(19) 0.0392(11) Uani d 1
H H3I 0.940027 0.391897 0.762858 0.047 Uiso calc 1
C C4I 1.0016(3) 0.4595(2) 0.7144(2) 0.0427(12) Uani d 1
H H4I 0.991026 0.493402 0.746023 0.051 Uiso calc 1
C C5I 1.0485(2) 0.4569(2) 0.6503(2) 0.0408(11) Uani d 1
H H5I 1.075602 0.488510 0.630837 0.049 Uiso calc 1
C C6I 0.8784(2) 0.5175(2) 0.55729(18) 0.0318(9) Uani d 1
H H6I 0.904611 0.503253 0.513406 0.038 Uiso calc 1
C C7I 0.8334(2) 0.4832(2) 0.60440(19) 0.0334(9) Uani d 1
H H7I 0.823663 0.442165 0.597517 0.040 Uiso calc 1
C C8I 0.8056(2) 0.5202(2) 0.66338(19) 0.0325(9) Uani d 1
H H8I 0.774019 0.508435 0.703213 0.039 Uiso calc 1
C C9I 0.8329(2) 0.5780(2) 0.65304(18) 0.0308(9) Uani d 1
H H9I 0.823075 0.611673 0.684675 0.037 Uiso calc 1
C C10I 0.8775(2) 0.5766(2) 0.58683(18) 0.0301(9) Uani d 1
H H10I 0.902402 0.609657 0.566128 0.036 Uiso calc 1
Co Co1J 0.13178(3) 0.23051(3) 0.26464(2) 0.01871(10) Uani d 1
C C1J 0.0434(2) 0.2470(2) 0.20827(17) 0.0259(8) Uani d 1
H H1J 0.036319 0.209478 0.190907 0.031 Uiso calc 1
C C2J 0.0923(2) 0.28480(19) 0.17528(16) 0.0230(8) Uani d 1
H H2J 0.124118 0.277191 0.131772 0.028 Uiso calc 1
C C3J 0.0859(2) 0.3366(2) 0.21855(17) 0.0256(8) Uani d 1
H H3J 0.112460 0.369591 0.209001 0.031 Uiso calc 1
C C4J 0.0330(2) 0.3299(2) 0.27786(18) 0.0283(9) Uani d 1
H H4J 0.017582 0.357731 0.315548 0.034 Uiso calc 1
C C5J 0.0068(2) 0.2745(2) 0.27160(18) 0.0296(9) Uani d 1
H H5J -0.029219 0.258658 0.304405 0.036 Uiso calc 1
C C6J 0.1968(2) 0.1177(2) 0.28138(17) 0.0293(9) Uani d 1
H H6J 0.186056 0.080393 0.267251 0.035 Uiso calc 1
C C7J 0.2488(2) 0.1518(2) 0.24448(17) 0.0242(8) Uani d 1
H H7J 0.279386 0.141032 0.200925 0.029 Uiso calc 1
C C8J 0.2475(2) 0.2043(2) 0.28325(18) 0.0311(9) Uani d 1
H H8J 0.276977 0.234856 0.270360 0.037 Uiso calc 1
C C9J 0.1945(2) 0.2036(2) 0.34471(19) 0.0375(10) Uani d 1
H H9J 0.181833 0.233612 0.380267 0.045 Uiso calc 1
C C10J 0.1638(2) 0.1501(2) 0.34352(17) 0.0361(10) Uani d 1
H H10J 0.127138 0.137712 0.378600 0.043 Uiso calc 1
Co Co1K 0.41972(3) 0.84722(2) 0.70620(2) 0.01641(10) Uani d 1
Cl Cl1K 0.39707(5) 0.95645(5) 0.63826(4) 0.02059(17) Uani d 1
Cl Cl2K 0.39742(5) 0.76861(5) 0.65306(4) 0.02231(18) Uani d 1
Cl Cl3K 0.55417(5) 0.79583(5) 0.72616(4) 0.02188(18) Uani d 1
Cl Cl4K 0.33149(5) 0.86497(5) 0.80568(4) 0.02035(17) Uani d 1
Co Co1L 0.39327(3) 0.36379(2) 0.71459(2) 0.01594(10) Uani d 1
Cl Cl1L 0.40434(5) 0.43484(5) 0.78534(4) 0.01944(17) Uani d 1
Cl Cl2L 0.49545(5) 0.34596(5) 0.62462(4) 0.01951(17) Uani d 1
Cl Cl3L 0.26600(5) 0.42224(5) 0.67867(4) 0.02089(17) Uani d 1
Cl Cl4L 0.41064(5) 0.25029(5) 0.77055(4) 0.02272(18) Uani d 1
Co Co1M 0.98352(3) 0.25947(3) 0.50885(2) 0.01685(10) Uani d 1
Cl Cl1M 0.98011(5) 0.16950(5) 0.45581(4) 0.01978(17) Uani d 1
Cl Cl2M 0.90156(5) 0.26499(5) 0.61051(4) 0.02182(18) Uani d 1
Cl Cl3M 0.93720(5) 0.37434(5) 0.44732(4) 0.02347(18) Uani d 1
Cl Cl4M 1.11578(5) 0.23119(5) 0.52155(4) 0.02580(19) Uani d 1
Co Co1N 0.18729(3) 0.05966(2) 0.08754(2) 0.01576(10) Uani d 1
Cl Cl1N 0.14557(5) 0.17984(4) 0.03778(4) 0.01867(17) Uani d 1
Cl Cl2N 0.31216(5) 0.02373(5) 0.12280(4) 0.01823(17) Uani d 1
Cl Cl3N 0.20261(5) -0.01769(5) 0.01098(4) 0.02053(17) Uani d 1
Cl Cl4N 0.09263(5) 0.05050(5) 0.17624(4) 0.02412(19) Uani d 1
Co Co1O 0.18728(3) 0.56027(3) 0.10547(2) 0.02074(10) Uani d 1
Cl Cl1O 0.05686(5) 0.61245(5) 0.07693(4) 0.0278(2) Uani d 1
Cl Cl2O 0.28416(5) 0.55429(5) 0.01259(4) 0.0272(2) Uani d 1
Cl Cl3O 0.19824(6) 0.63039(5) 0.17638(4) 0.0288(2) Uani d 1
Cl Cl4O 0.20884(7) 0.44343(5) 0.15783(4) 0.0350(2) Uani d 1
Cl Cl1P 0.41792(5) 0.19389(5) -0.02485(4) 0.0269(2) Uani d 1
C C2P 0.3371(2) 0.1900(2) 0.03897(17) 0.0264(8) Uani d 1
H H2P1 0.352349 0.137669 0.059603 0.032 Uiso calc 1
H H2P2 0.285822 0.206471 0.018669 0.032 Uiso calc 1
Cl Cl3P 0.31882(6) 0.24813(6) 0.10229(4) 0.0322(2) Uani d 1
Cl Cl1Q 0.44608(6) 0.44375(5) 0.37259(4) 0.0301(2) Uani d 1
C C2Q 0.4330(2) 0.53087(19) 0.32596(17) 0.0232(8) Uani d 1
H H2Q1 0.437956 0.563235 0.354839 0.028 Uiso calc 1
H H2Q2 0.477321 0.522887 0.286791 0.028 Uiso calc 1
Cl Cl3Q 0.33543(6) 0.57606(5) 0.29705(5) 0.0318(2) Uani d 1
Cl Cl1R 0.72060(6) 0.15466(6) 0.55293(5) 0.0376(2) Uani d 1
C C2R 0.8217(2) 0.1303(2) 0.56974(19) 0.0354(10) Uani d 1
H H2R1 0.858119 0.131021 0.526448 0.043 Uiso calc 1
H H2R2 0.820077 0.168142 0.596112 0.043 Uiso calc 1
Cl Cl3R 0.86359(7) 0.04147(6) 0.61483(5) 0.0438(3) Uani d 1
Cl Cl1S 0.20679(6) 0.22430(6) 0.67440(5) 0.0342(2) Uani d 1
C C2S 0.2016(2) 0.2774(2) 0.73751(16) 0.0244(8) Uani d 1
H H2S1 0.257013 0.257982 0.751949 0.029 Uiso calc 1
H H2S2 0.186199 0.330149 0.718315 0.029 Uiso calc 1
Cl Cl3S 0.12907(6) 0.27364(6) 0.80822(5) 0.0400(3) Uani d 1
Cl Cl1T 0.24279(7) 0.67192(6) 0.82826(5) 0.0445(3) Uani d 1
C C2T 0.2274(2) 0.7606(2) 0.78589(17) 0.0272(8) Uani d 1
H H2T1 0.269239 0.754803 0.745072 0.033 Uiso calc 1
H H2T2 0.235613 0.790166 0.815717 0.033 Uiso calc 1
Cl Cl3T 0.12709(6) 0.80988(6) 0.76181(5) 0.0397(2) Uani d 1
Cl Cl1U 0.60295(6) 1.02794(6) 0.68828(5) 0.0384(2) Uani d 1
C C2U 0.5892(2) 0.9653(2) 0.64581(19) 0.0348(9) Uani d 1
H H2U1 0.530878 0.986789 0.637245 0.042 Uiso calc 1
H H2U2 0.600406 0.917505 0.675001 0.042 Uiso calc 1
Cl Cl3U 0.65574(7) 0.94760(6) 0.56807(5) 0.0437(3) Uani d 1

loop_
_atom_site_aniso_label
_atom_site_aniso_U_11
_atom_site_aniso_U_22
_atom_site_aniso_U_33
_atom_site_aniso_U_12
_atom_site_aniso_U_13
_atom_site_aniso_U_23
Co1A 0.0139(2) 0.0139(2) 0.01226(19) -0.00582(18) -0.00345(17) -0.00074(17)
C1A 0.0141(17) 0.0199(19) 0.0266(17) -0.0060(15) -0.0094(14) 0.0009(15)
C2A 0.0232(18) 0.0152(18) 0.0164(15) 0.0001(15) -0.0116(14) -0.0009(13)
C3A 0.0249(19) 0.0191(19) 0.0157(16) -0.0090(16) -0.0040(14) 0.0037(14)
C4A 0.0250(19) 0.0122(17) 0.0223(16) -0.0083(15) -0.0071(14) -0.0011(14)
C5A 0.0160(17) 0.0172(18) 0.0174(16) -0.0012(14) -0.0046(13) -0.0006(13)
C6A 0.0218(19) 0.0163(19) 0.0247(17) -0.0051(15) -0.0104(15) 0.0032(14)
C7A 0.0183(18) 0.0177(18) 0.0240(17) 0.0007(15) -0.0102(14) -0.0079(14)
C8A 0.0128(17) 0.032(2) 0.0204(16) -0.0062(16) -0.0053(14) -0.0024(15)
C9A 0.0162(17) 0.0233(19) 0.0218(16) -0.0055(15) -0.0076(14) -0.0074(14)
C10A 0.0186(18) 0.0207(19) 0.0135(15) -0.0019(15) -0.0045(13) 0.0007(13)
Co1B 0.0152(2) 0.0168(2) 0.0156(2) -0.00653(19) -0.00260(17) -0.00001(18)
C1B 0.0177(18) 0.022(2) 0.0252(17) -0.0078(15) -0.0083(14) 0.0030(15)
C2B 0.027(2) 0.022(2) 0.0181(16) -0.0049(16) -0.0091(15) -0.0004(14)
C3B 0.0226(19) 0.021(2) 0.0198(17) -0.0069(16) -0.0020(14) 0.0052(14)
C4B 0.0260(19) 0.0182(19) 0.0256(18) -0.0102(16) -0.0082(15) 0.0007(15)
C5B 0.0195(18) 0.0177(19) 0.0206(16) -0.0022(15) -0.0017(14) -0.0012(14)
C6B 0.028(2) 0.021(2) 0.046(2) -0.0129(18) -0.0144(18) 0.0140(18)
C7B 0.035(2) 0.019(2) 0.030(2) -0.0016(17) -0.0133(17) -0.0026(16)
C8B 0.0171(18) 0.025(2) 0.0291(19) -0.0025(16) -0.0053(15) 0.0098(16)
C9B 0.025(2) 0.031(2) 0.0263(18) -0.0080(17) -0.0116(16) 0.0025(16)
C10B 0.023(2) 0.034(2) 0.0154(16) -0.0027(17) -0.0004(14) 0.0061(16)
Co1C 0.0132(2) 0.0142(2) 0.0135(2) -0.00497(19) -0.00067(17) -0.00237(17)
C1C 0.028(2) 0.022(2) 0.0184(16) -0.0094(16) 0.0015(15) -0.0108(15)
C2C 0.0248(19) 0.021(2) 0.0182(16) -0.0026(16) -0.0010(14) -0.0058(14)
C3C 0.0165(17) 0.028(2) 0.0194(17) -0.0067(16) 0.0044(14) -0.0099(15)
C4C 0.0251(19) 0.021(2) 0.0158(16) -0.0067(16) 0.0045(14) -0.0011(14)
C5C 0.0203(18) 0.029(2) 0.0130(15) -0.0012(16) -0.0030(14) -0.0083(15)
C6C 0.0180(18) 0.029(2) 0.0153(15) -0.0109(16) 0.0033(13) -0.0074(14)
C7C 0.0264(19) 0.0166(18) 0.0136(15) -0.0069(15) -0.0022(14) -0.0026(13)
C8C 0.0211(18) 0.0222(19) 0.0209(17) -0.0086(15) -0.0060(14) -0.0059(14)
C9C 0.032(2) 0.0127(18) 0.0226(17) -0.0086(16) -0.0021(15) -0.0059(14)
C10C 0.0199(18) 0.022(2) 0.0193(17) 0.0015(15) -0.0036(14) -0.0089(15)
Co1D 0.0191(2) 0.0151(2) 0.0157(2) -0.0084(2) -0.00245(18) -0.00110(18)
C1D 0.0173(18) 0.035(2) 0.0314(19) -0.0119(17) -0.0056(15) 0.0030(17)
C2D 0.030(2) 0.027(2) 0.0229(18) -0.0101(17) -0.0122(16) -0.0009(15)
C3D 0.0245(19) 0.0193(19) 0.0171(16) -0.0041(16) 0.0000(14) 0.0019(14)
C4D 0.033(2) 0.0142(18) 0.0260(18) -0.0119(16) -0.0082(16) 0.0013(14)
C5D 0.0235(19) 0.022(2) 0.0205(17) -0.0008(16) -0.0007(15) -0.0017(15)
C6D 0.036(2) 0.021(2) 0.038(2) -0.0090(18) 0.0007(18) 0.0104(17)
C7D 0.037(2) 0.0139(19) 0.033(2) -0.0066(17) -0.0098(17) -0.0040(16)
C8D 0.024(2) 0.024(2) 0.0225(17) -0.0048(16) -0.0059(15) -0.0015(15)
C9D 0.029(2) 0.022(2) 0.037(2) -0.0019(17) -0.0215(18) -0.0016(17)
C10D 0.044(3) 0.025(2) 0.0179(18) -0.0021(19) -0.0080(17) 0.0029(16)
Co1E 0.0154(2) 0.0193(3) 0.0188(2) -0.0075(2) -0.00378(18) -0.00164(19)
C1E 0.024(2) 0.034(2) 0.0234(18) -0.0083(17) -0.0107(15) -0.0056(16)
C2E 0.044(3) 0.033(2) 0.0277(19) -0.021(2) -0.0054(18) -0.0078(17)
C3E 0.037(2) 0.021(2) 0.0265(19) 0.0003(18) -0.0134(17) -0.0048(16)
C4E 0.0192(19) 0.036(2) 0.0240(18) -0.0047(17) -0.0002(15) -0.0128(17)
C5E 0.027(2) 0.026(2) 0.0179(16) -0.0083(17) -0.0022(15) -0.0037(15)
C6E 0.0165(18) 0.030(2) 0.0282(19) -0.0042(16) 0.0002(15) -0.0110(16)
C7E 0.032(2) 0.030(2) 0.0228(18) -0.0157(18) 0.0044(16) -0.0032(16)
C8E 0.037(2) 0.024(2) 0.0191(17) -0.0095(18) -0.0087(16) -0.0003(15)
C9E 0.0237(19) 0.028(2) 0.0247(18) -0.0126(17) -0.0063(15) -0.0049(16)
C10E 0.0262(19) 0.0157(18) 0.0207(17) -0.0046(15) -0.0053(15) -0.0033(14)
Co1F 0.0197(2) 0.0157(2) 0.0175(2) -0.0073(2) -0.00261(18) -0.00167(18)
C1F 0.049(3) 0.027(2) 0.0167(17) -0.014(2) 0.0009(17) -0.0034(16)
C2F 0.032(2) 0.036(2) 0.026(2) 0.0011(19) 0.0027(17) -0.0122(18)
C3F 0.072(3) 0.019(2) 0.025(2) -0.012(2) -0.006(2) -0.0049(17)
C4F 0.068(3) 0.053(3) 0.031(2) -0.047(3) 0.004(2) -0.017(2)
C5F 0.041(3) 0.042(3) 0.027(2) -0.014(2) -0.0129(18) -0.0109(19)
C6F 0.037(2) 0.019(2) 0.0297(19) -0.0159(17) -0.0035(17) -0.0085(16)
C7F 0.027(2) 0.028(2) 0.033(2) -0.0114(17) -0.0102(16) -0.0084(17)
C8F 0.034(2) 0.026(2) 0.0183(17) -0.0110(18) -0.0038(15) -0.0055(15)
C9F 0.027(2) 0.025(2) 0.0207(17) -0.0117(17) 0.0030(15) -0.0068(15)
C10F 0.025(2) 0.022(2) 0.031(2) -0.0018(17) -0.0043(16) -0.0082(16)
Co1G 0.0130(2) 0.0171(2) 0.0180(2) -0.00594(19) -0.00098(17) -0.00493(18)
C1G 0.022(2) 0.049(3) 0.0214(18) -0.0135(19) 0.0002(15) -0.0209(18)
C2G 0.045(3) 0.023(2) 0.0253(19) -0.0163(19) 0.0066(17) -0.0097(16)
C3G 0.0145(18) 0.047(3) 0.0246(19) 0.0017(18) -0.0018(15) -0.0137(18)
C4G 0.045(3) 0.056(3) 0.029(2) -0.040(2) 0.0201(18) -0.027(2)
C5G 0.042(2) 0.022(2) 0.0174(17) -0.0017(18) 0.0010(16) -0.0036(15)
C6G 0.0179(18) 0.036(2) 0.0258(18) -0.0143(17) 0.0050(15) -0.0128(17)
C7G 0.0249(19) 0.026(2) 0.0181(16) -0.0124(16) 0.0039(14) -0.0061(15)
C8G 0.0167(17) 0.026(2) 0.0189(16) -0.0063(15) -0.0016(14) -0.0063(15)
C9G 0.0225(19) 0.027(2) 0.0230(17) -0.0138(16) 0.0021(14) -0.0110(15)
C10G 0.0188(18) 0.020(2) 0.0267(18) -0.0016(15) 0.0029(15) -0.0086(15)
Co1H 0.0166(2) 0.0168(2) 0.0135(2) -0.0067(2) -0.00061(17) 0.00022(18)
C1H 0.0214(19) 0.025(2) 0.0179(16) -0.0042(16) -0.0040(14) -0.0019(15)
C2H 0.0231(19) 0.025(2) 0.0185(16) -0.0110(16) 0.0004(14) -0.0069(15)
C3H 0.027(2) 0.023(2) 0.0168(16) -0.0052(16) -0.0011(14) -0.0028(15)
C4H 0.0158(18) 0.038(2) 0.0179(16) -0.0105(17) 0.0024(14) -0.0057(16)
C5H 0.033(2) 0.029(2) 0.0130(15) -0.0168(18) 0.0037(14) -0.0021(15)
C6H 0.0225(19) 0.027(2) 0.0199(17) -0.0008(17) 0.0015(15) -0.0030(15)
C7H 0.027(2) 0.033(2) 0.0204(17) -0.0154(18) 0.0067(15) -0.0005(16)
C8H 0.032(2) 0.025(2) 0.0134(15) -0.0117(17) 0.0003(14) 0.0010(14)
C9H 0.031(2) 0.025(2) 0.0168(16) -0.0118(17) -0.0013(15) -0.0057(15)
C10H 0.043(2) 0.0174(19) 0.0163(16) -0.0120(17) 0.0044(16) -0.0058(14)
Co1I 0.0216(3) 0.0190(3) 0.0192(2) -0.0095(2) -0.00516(19) -0.00133(19)
C1I 0.028(2) 0.042(3) 0.025(2) 0.005(2) 0.0004(17) -0.0028(19)
C2I 0.044(3) 0.014(2) 0.053(3) -0.0080(19) -0.025(2) 0.0020(18)
C3I 0.029(2) 0.047(3) 0.026(2) -0.008(2) -0.0059(17) 0.0145(19)
C4I 0.048(3) 0.030(2) 0.047(3) 0.001(2) -0.033(2) -0.015(2)
C5I 0.025(2) 0.027(2) 0.072(3) -0.0161(19) -0.022(2) 0.023(2)
C6I 0.036(2) 0.036(2) 0.0219(18) -0.0114(19) -0.0138(17) 0.0014(17)
C7I 0.030(2) 0.032(2) 0.046(2) -0.0160(19) -0.0188(19) -0.0011(19)
C8I 0.021(2) 0.040(3) 0.036(2) -0.0110(18) -0.0049(17) -0.0046(19)
C9I 0.026(2) 0.029(2) 0.034(2) -0.0019(18) -0.0135(17) -0.0092(17)
C10I 0.031(2) 0.022(2) 0.039(2) -0.0108(18) -0.0178(18) 0.0074(17)
Co1J 0.0146(2) 0.0219(3) 0.0168(2) -0.0057(2) 0.00055(18) -0.00346(19)
C1J 0.0214(19) 0.022(2) 0.034(2) -0.0058(16) -0.0091(16) -0.0047(16)
C2J 0.0179(18) 0.025(2) 0.0206(17) -0.0029(16) -0.0052(14) -0.0034(15)
C3J 0.027(2) 0.022(2) 0.0287(19) -0.0112(17) -0.0077(16) 0.0017(16)
C4J 0.025(2) 0.023(2) 0.0268(19) 0.0014(16) -0.0028(16) -0.0080(16)
C5J 0.0127(18) 0.033(2) 0.033(2) -0.0037(16) 0.0020(15) -0.0009(17)
C6J 0.027(2) 0.024(2) 0.0294(19) -0.0076(17) -0.0012(16) 0.0040(16)
C7J 0.0171(18) 0.025(2) 0.0209(17) -0.0014(16) -0.0001(14) -0.0030(15)
C8J 0.0192(19) 0.039(2) 0.034(2) -0.0082(18) -0.0078(16) -0.0075(18)
C9J 0.030(2) 0.043(3) 0.028(2) 0.001(2) -0.0107(17) -0.0104(19)
C10J 0.025(2) 0.044(3) 0.0195(18) -0.0032(19) 0.0023(16) 0.0089(17)
Co1K 0.0171(2) 0.0165(2) 0.0182(2) -0.0090(2) -0.00285(18) -0.00249(18)
Cl1K 0.0258(4) 0.0189(4) 0.0190(4) -0.0111(4) -0.0041(3) -0.0008(3)
Cl2K 0.0223(4) 0.0239(5) 0.0267(4) -0.0144(4) 0.0001(3) -0.0082(4)
Cl3K 0.0177(4) 0.0254(5) 0.0234(4) -0.0085(4) -0.0037(3) -0.0051(3)
Cl4K 0.0218(4) 0.0233(5) 0.0194(4) -0.0127(4) -0.0009(3) -0.0042(3)
Co1L 0.0177(2) 0.0162(2) 0.0159(2) -0.0099(2) -0.00141(18) -0.00018(18)
Cl1L 0.0215(4) 0.0218(4) 0.0182(4) -0.0115(4) -0.0031(3) -0.0029(3)
Cl2L 0.0193(4) 0.0194(4) 0.0189(4) -0.0086(4) 0.0009(3) -0.0023(3)
Cl3L 0.0191(4) 0.0208(4) 0.0242(4) -0.0095(4) -0.0044(3) -0.0013(3)
Cl4L 0.0272(5) 0.0207(5) 0.0245(4) -0.0153(4) -0.0068(4) 0.0052(3)
Co1M 0.0165(2) 0.0200(3) 0.0164(2) -0.0101(2) -0.00189(18) -0.00152(18)
Cl1M 0.0180(4) 0.0202(4) 0.0229(4) -0.0085(4) -0.0047(3) -0.0031(3)
Cl2M 0.0190(4) 0.0261(5) 0.0179(4) -0.0090(4) -0.0009(3) 0.0005(3)
Cl3M 0.0271(5) 0.0221(5) 0.0229(4) -0.0134(4) -0.0032(3) 0.0017(3)
Cl4M 0.0198(4) 0.0380(5) 0.0259(4) -0.0173(4) -0.0048(3) -0.0026(4)
Co1N 0.0135(2) 0.0168(2) 0.0180(2) -0.00804(19) -0.00157(17) -0.00057(18)
Cl1N 0.0185(4) 0.0166(4) 0.0208(4) -0.0075(3) -0.0029(3) -0.0011(3)
Cl2N 0.0160(4) 0.0227(4) 0.0182(4) -0.0104(3) -0.0036(3) 0.0001(3)
Cl3N 0.0219(4) 0.0200(4) 0.0234(4) -0.0116(4) -0.0039(3) -0.0029(3)
Cl4N 0.0182(4) 0.0259(5) 0.0266(4) -0.0113(4) 0.0036(3) -0.0006(4)
Co1O 0.0212(3) 0.0207(3) 0.0232(2) -0.0123(2) -0.00141(19) -0.0017(2)
Cl1O 0.0202(4) 0.0375(6) 0.0319(5) -0.0158(4) -0.0016(4) -0.0105(4)
Cl2O 0.0198(4) 0.0281(5) 0.0296(4) -0.0103(4) 0.0009(4) 0.0028(4)
Cl3O 0.0338(5) 0.0245(5) 0.0354(5) -0.0156(4) -0.0139(4) -0.0017(4)
Cl4O 0.0555(7) 0.0251(5) 0.0274(5) -0.0238(5) 0.0029(4) -0.0013(4)
Cl1P 0.0236(5) 0.0266(5) 0.0265(4) -0.0092(4) 0.0005(4) -0.0004(4)
C2P 0.024(2) 0.028(2) 0.0334(19) -0.0195(17) -0.0006(16) 0.0010(16)
Cl3P 0.0349(5) 0.0382(6) 0.0260(4) -0.0209(5) 0.0037(4) -0.0030(4)
Cl1Q 0.0414(6) 0.0239(5) 0.0252(4) -0.0150(4) -0.0064(4) 0.0025(4)
C2Q 0.027(2) 0.023(2) 0.0251(18) -0.0171(17) -0.0013(15) -0.0005(15)
Cl3Q 0.0309(5) 0.0245(5) 0.0405(5) -0.0101(4) -0.0105(4) -0.0026(4)
Cl1R 0.0347(6) 0.0449(6) 0.0335(5) -0.0163(5) 0.0000(4) -0.0107(5)
C2R 0.035(2) 0.046(3) 0.034(2) -0.027(2) 0.0044(18) -0.0096(19)
Cl3R 0.0351(6) 0.0430(7) 0.0440(6) -0.0099(5) 0.0011(5) -0.0067(5)
Cl1S 0.0372(6) 0.0333(6) 0.0359(5) -0.0160(5) -0.0062(4) -0.0079(4)
C2S 0.0223(19) 0.028(2) 0.0279(18) -0.0151(17) -0.0031(15) -0.0020(16)
Cl3S 0.0255(5) 0.0607(7) 0.0267(5) -0.0158(5) -0.0020(4) 0.0045(5)
Cl1T 0.0616(7) 0.0297(6) 0.0354(5) -0.0214(5) 0.0154(5) -0.0057(4)
C2T 0.030(2) 0.030(2) 0.0308(19) -0.0229(18) 0.0028(16) -0.0063(17)
Cl3T 0.0321(6) 0.0567(7) 0.0339(5) -0.0216(5) -0.0028(4) -0.0073(5)
Cl1U 0.0416(6) 0.0335(6) 0.0420(5) -0.0156(5) -0.0150(5) 0.0012(5)
C2U 0.033(2) 0.036(2) 0.040(2) -0.020(2) -0.0084(18) 0.0031(19)
Cl3U 0.0413(6) 0.0529(7) 0.0367(5) -0.0181(6) -0.0113(5) -0.0016(5)

loop_
_atom_type_symbol
_atom_type_description
_atom_type_scat_dispersion_real
_atom_type_scat_dispersion_imag
_atom_type_scat_source
C C 0.0033 0.0016 'International Tables Vol C Tables 4.2.6.8 and 6.1.1.4'
H H 0.0000 0.0000 'International Tables Vol C Tables 4.2.6.8 and 6.1.1.4'
Cl Cl 0.1484 0.1585 'International Tables Vol C Tables 4.2.6.8 and 6.1.1.4'
Co Co 0.3494 0.9721 'International Tables Vol C Tables 4.2.6.8 and 6.1.1.4'

loop_
_geom_angle_atom_site_label_1
_geom_angle_atom_site_label_2
_geom_angle_atom_site_label_3
_geom_angle
C3A Co1A C4A 41.07(12)
C3A Co1A C10A 157.22(14)
C4A Co1A C10A 120.73(13)
C3A Co1A C9A 121.61(14)
C4A Co1A C9A 106.72(13)
C10A Co1A C9A 41.20(13)
C3A Co1A C6A 160.75(13)
C4A Co1A C6A 156.49(13)
C10A Co1A C6A 40.98(13)
C9A Co1A C6A 69.15(14)
C3A Co1A C5A 68.90(13)
C4A Co1A C5A 40.91(13)
C10A Co1A C5A 106.15(13)
C9A Co1A C5A 123.10(13)
C6A Co1A C5A 120.67(14)
C3A Co1A C2A 40.79(13)
C4A Co1A C2A 68.94(13)
C10A Co1A C2A 160.07(14)
C9A Co1A C2A 157.62(14)
C6A Co1A C2A 123.68(13)
C5A Co1A C2A 68.86(13)
C3A Co1A C7A 124.19(14)
C4A Co1A C7A 160.99(14)
C10A Co1A C7A 69.07(13)
C9A Co1A C7A 69.05(13)
C6A Co1A C7A 41.03(13)
C5A Co1A C7A 156.90(14)
C2A Co1A C7A 107.53(13)
C3A Co1A C1A 69.04(13)
C4A Co1A C1A 69.12(13)
C10A Co1A C1A 122.67(13)
C9A Co1A C1A 159.80(13)
C6A Co1A C1A 106.37(14)
C5A Co1A C1A 40.99(12)
C2A Co1A C1A 41.06(13)
C7A Co1A C1A 121.29(13)
C3A Co1A C8A 107.85(14)
C4A Co1A C8A 124.07(14)
C10A Co1A C8A 68.99(13)
C9A Co1A C8A 40.95(12)
C6A Co1A C8A 68.85(14)
C5A Co1A C8A 160.47(14)
C2A Co1A C8A 122.09(13)
C7A Co1A C8A 40.80(13)
C1A Co1A C8A 157.53(13)
C5A C1A C2A 107.4(3)
C5A C1A Co1A 69.34(18)
C2A C1A Co1A 69.40(18)
C5A C1A H1A 126.3
C2A C1A H1A 126.3
Co1A C1A H1A 126.5
C3A C2A C1A 108.1(3)
C3A C2A Co1A 69.23(18)
C1A C2A Co1A 69.54(17)
C3A C2A H2A 125.9
C1A C2A H2A 125.9
Co1A C2A H2A 126.9
C2A C3A C4A 108.2(3)
C2A C3A Co1A 69.98(18)
C4A C3A Co1A 69.47(18)
C2A C3A H3A 125.9
C4A C3A H3A 125.9
Co1A C3A H3A 126.3
C5A C4A C3A 107.9(3)
C5A C4A Co1A 69.80(18)
C3A C4A Co1A 69.45(18)
C5A C4A H4A 126.1
C3A C4A H4A 126.1
Co1A C4A H4A 126.3
C4A C5A C1A 108.3(3)
C4A C5A Co1A 69.28(19)
C1A C5A Co1A 69.67(18)
C4A C5A H5A 125.9
C1A C5A H5A 125.9
Co1A C5A H5A 126.8
C10A C6A C7A 108.1(3)
C10A C6A Co1A 69.39(18)
C7A C6A Co1A 69.73(19)
C10A C6A H6A 125.9
C7A C6A H6A 125.9
Co1A C6A H6A 126.5
C8A C7A C6A 107.9(3)
C8A C7A Co1A 69.66(19)
C6A C7A Co1A 69.25(19)
C8A C7A H7A 126.1
C6A C7A H7A 126.1
Co1A C7A H7A 126.6
C7A C8A C9A 108.3(3)
C7A C8A Co1A 69.54(19)
C9A C8A Co1A 69.17(18)
C7A C8A H8A 125.9
C9A C8A H8A 125.9
Co1A C8A H8A 127.0
C8A C9A C10A 107.8(3)
C8A C9A Co1A 69.88(18)
C10A C9A Co1A 69.34(18)
C8A C9A H9A 126.1
C10A C9A H9A 126.1
Co1A C9A H9A 126.2
C6A C10A C9A 108.0(3)
C6A C10A Co1A 69.63(18)
C9A C10A Co1A 69.46(17)
C6A C10A H10A 126.0
C9A C10A H10A 126.0
Co1A C10A H10A 126.5
C2B Co1B C7B 107.93(14)
C2B Co1B C6B 122.90(15)
C7B Co1B C6B 40.97(15)
C2B Co1B C8B 122.86(14)
C7B Co1B C8B 40.56(14)
C6B Co1B C8B 68.94(15)
C2B Co1B C4B 68.83(14)
C7B Co1B C4B 157.04(15)
C6B Co1B C4B 159.85(15)
C8B Co1B C4B 120.74(15)
C2B Co1B C3B 40.97(13)
C7B Co1B C3B 121.67(15)
C6B Co1B C3B 158.33(15)
C8B Co1B C3B 105.96(14)
C4B Co1B C3B 40.95(13)
C2B Co1B C10B 158.89(15)
C7B Co1B C10B 68.17(15)
C6B Co1B C10B 40.52(15)
C8B Co1B C10B 68.60(14)
C4B Co1B C10B 123.08(15)
C3B Co1B C10B 159.04(15)
C2B Co1B C5B 68.71(13)
C7B Co1B C5B 161.16(15)
C6B Co1B C5B 124.11(15)
C8B Co1B C5B 156.98(15)
C4B Co1B C5B 40.72(13)
C3B Co1B C5B 68.77(13)
C10B Co1B C5B 107.89(14)
C2B Co1B C1B 40.93(13)
C7B Co1B C1B 124.32(14)
C6B Co1B C1B 108.05(14)
C8B Co1B C1B 159.98(14)
C4B Co1B C1B 69.06(14)
C3B Co1B C1B 69.14(13)
C10B Co1B C1B 122.82(14)
C5B Co1B C1B 41.07(13)
C2B Co1B C9B 158.99(15)
C7B Co1B C9B 68.48(15)
C6B Co1B C9B 68.87(15)
C8B Co1B C9B 40.97(14)
C4B Co1B C9B 105.98(14)
C3B Co1B C9B 121.91(15)
C10B Co1B C9B 40.83(14)
C5B Co1B C9B 121.44(14)
C1B Co1B C9B 158.10(14)
C2B C1B C5B 107.0(3)
C2B C1B Co1B 68.91(18)
C5B C1B Co1B 69.36(18)
C2B C1B H1B 126.5
C5B C1B H1B 126.5
Co1B C1B H1B 126.8
C1B C2B C3B 109.0(3)
C1B C2B Co1B 70.15(18)
C3B C2B Co1B 69.98(18)
C1B C2B H2B 125.5
C3B C2B H2B 125.5
Co1B C2B H2B 125.9
C2B C3B C4B 107.5(3)
C2B C3B Co1B 69.04(19)
C4B C3B Co1B 69.50(19)
C2B C3B H3B 126.3
C4B C3B H3B 126.3
Co1B C3B H3B 126.8
C5B C4B C3B 108.1(3)
C5B C4B Co1B 69.71(19)
C3B C4B Co1B 69.55(19)
C5B C4B H4B 125.9
C3B C4B H4B 125.9
Co1B C4B H4B 126.4
C4B C5B C1B 108.5(3)
C4B C5B Co1B 69.57(19)
C1B C5B Co1B 69.57(19)
C4B C5B H5B 125.8
C1B C5B H5B 125.8
Co1B C5B H5B 126.7
C10B C6B C7B 107.3(3)
C10B C6B Co1B 69.9(2)
C7B C6B Co1B 69.4(2)
C10B C6B H6B 126.4
C7B C6B H6B 126.4
Co1B C6B H6B 125.8
C8B C7B C6B 108.9(3)
C8B C7B Co1B 70.0(2)
C6B C7B Co1B 69.6(2)
C8B C7B H7B 125.6
C6B C7B H7B 125.6
Co1B C7B H7B 126.4
C7B C8B C9B 107.8(3)
C7B C8B Co1B 69.5(2)
C9B C8B Co1B 69.8(2)
C7B C8B H8B 126.1
C9B C8B H8B 126.1
Co1B C8B H8B 126.2
C10B C9B C8B 107.2(3)
C10B C9B Co1B 69.31(19)
C8B C9B Co1B 69.19(19)
C10B C9B H9B 126.4
C8B C9B H9B 126.4
Co1B C9B H9B 126.6
C6B C10B C9B 108.9(3)
C6B C10B Co1B 69.53(19)
C9B C10B Co1B 69.85(19)
C6B C10B H10B 125.6
C9B C10B H10B 125.6
Co1B C10B H10B 126.6
C10C Co1C C2C 160.47(15)
C10C Co1C C1C 123.86(14)
C2C Co1C C1C 40.85(13)
C10C Co1C C6C 41.05(13)
C2C Co1C C6C 123.22(14)
C1C Co1C C6C 106.52(14)
C10C Co1C C7C 68.99(13)
C2C Co1C C7C 106.41(13)
C1C Co1C C7C 120.43(14)
C6C Co1C C7C 40.95(13)
C10C Co1C C9C 41.03(13)
C2C Co1C C9C 156.74(14)
C1C Co1C C9C 161.34(14)
C6C Co1C C9C 68.97(14)
C7C Co1C C9C 68.81(13)
C10C Co1C C8C 69.06(13)
C2C Co1C C8C 120.66(14)
C1C Co1C C8C 156.09(14)
C6C Co1C C8C 68.98(13)
C7C Co1C C8C 40.87(13)
C9C Co1C C8C 40.91(13)
C10C Co1C C3C 157.37(15)
C2C Co1C C3C 40.81(13)
C1C Co1C C3C 68.64(14)
C6C Co1C C3C 160.34(14)
C7C Co1C C3C 123.74(14)
C9C Co1C C3C 121.65(14)
C8C Co1C C3C 107.28(14)
C10C Co1C C4C 121.58(14)
C2C Co1C C4C 68.79(14)
C1C Co1C C4C 68.58(14)
C6C Co1C C4C 156.83(13)
C7C Co1C C4C 161.24(14)
C9C Co1C C4C 108.03(14)
C8C Co1C C4C 124.73(14)
C3C Co1C C4C 40.95(13)
C10C Co1C C5C 107.38(13)
C2C Co1C C5C 68.80(13)
C1C Co1C C5C 40.86(13)
C6C Co1C C5C 120.96(14)
C7C Co1C C5C 156.33(14)
C9C Co1C C5C 124.72(14)
C8C Co1C C5C 161.60(14)
C3C Co1C C5C 68.66(13)
C4C Co1C C5C 40.60(13)
C2C C1C C5C 108.2(3)
C2C C1C Co1C 69.49(19)
C5C C1C Co1C 69.89(19)
C2C C1C H1C 125.9
C5C C1C H1C 125.9
Co1C C1C H1C 126.3
C1C C2C C3C 108.0(3)
C1C C2C Co1C 69.66(19)
C3C C2C Co1C 69.86(19)
C1C C2C H2C 126.0
C3C C2C H2C 126.0
Co1C C2C H2C 126.1
C2C C3C C4C 107.8(3)
C2C C3C Co1C 69.32(19)
C4C C3C Co1C 69.54(18)
C2C C3C H3C 126.1
C4C C3C H3C 126.1
Co1C C3C H3C 126.6
C5C C4C C3C 108.1(3)
C5C C4C Co1C 69.82(18)
C3C C4C Co1C 69.51(18)
C5C C4C H4C 125.9
C3C C4C H4C 125.9
Co1C C4C H4C 126.3
C4C C5C C1C 107.9(3)
C4C C5C Co1C 69.58(18)
C1C C5C Co1C 69.25(18)
C4C C5C H5C 126.1
C1C C5C H5C 126.1
Co1C C5C H5C 126.7
C7C C6C C10C 107.8(3)
C7C C6C Co1C 69.54(18)
C10C C6C Co1C 69.24(18)
C7C C6C H6C 126.1
C10C C6C H6C 126.1
Co1C C6C H6C 126.7
C8C C7C C6C 108.3(3)
C8C C7C Co1C 69.64(18)
C6C C7C Co1C 69.51(17)
C8C C7C H7C 125.9
C6C C7C H7C 125.9
Co1C C7C H7C 126.5
C7C C8C C9C 107.9(3)
C7C C8C Co1C 69.49(18)
C9C C8C Co1C 69.49(18)
C7C C8C H8C 126.1
C9C C8C H8C 126.1
Co1C C8C H8C 126.5
C8C C9C C10C 108.1(3)
C8C C9C Co1C 69.60(19)
C10C C9C Co1C 69.21(19)
C8C C9C H9C 126.0
C10C C9C H9C 126.0
Co1C C9C H9C 126.8
C9C C10C C6C 108.0(3)
C9C C10C Co1C 69.76(19)
C6C C10C Co1C 69.72(19)
C9C C10C H10C 126.0
C6C C10C H10C 126.0
Co1C C10C H10C 126.1
C6D Co1D C10D 40.89(15)
C6D Co1D C4D 158.73(15)
C10D Co1D C4D 121.72(15)
C6D Co1D C7D 40.88(14)
C10D Co1D C7D 68.75(15)
C4D Co1D C7D 158.15(15)
C6D Co1D C1D 108.32(16)
C10D Co1D C1D 122.62(15)
C4D Co1D C1D 68.57(14)
C7D Co1D C1D 124.39(15)
C6D Co1D C9D 68.74(16)
C10D Co1D C9D 41.11(15)
C4D Co1D C9D 105.99(15)
C7D Co1D C9D 68.31(15)
C1D Co1D C9D 158.39(15)
C6D Co1D C5D 122.91(15)
C10D Co1D C5D 106.59(14)
C4D Co1D C5D 41.08(13)
C7D Co1D C5D 159.86(15)
C1D Co1D C5D 40.43(14)
C9D Co1D C5D 121.88(14)
C6D Co1D C3D 159.37(15)
C10D Co1D C3D 158.08(16)
C4D Co1D C3D 40.94(13)
C7D Co1D C3D 122.72(14)
C1D Co1D C3D 68.76(14)
C9D Co1D C3D 121.69(15)
C5D Co1D C3D 68.98(13)
C6D Co1D C2D 123.85(16)
C10D Co1D C2D 159.48(16)
C4D Co1D C2D 68.46(14)
C7D Co1D C2D 108.70(15)
C1D Co1D C2D 40.81(14)
C9D Co1D C2D 158.55(15)
C5D Co1D C2D 68.42(14)
C3D Co1D C2D 40.66(13)
C6D Co1D C8D 68.70(15)
C10D Co1D C8D 68.97(15)
C4D Co1D C8D 121.58(15)
C7D Co1D C8D 40.48(14)
C1D Co1D C8D 159.97(14)
C9D Co1D C8D 40.72(13)
C5D Co1D C8D 157.97(15)
C3D Co1D C8D 106.67(14)
C2D Co1D C8D 123.19(14)
C5D C1D C2D 108.4(3)
C5D C1D Co1D 69.9(2)
C2D C1D Co1D 69.9(2)
C5D C1D H1D 125.8
C2D C1D H1D 125.8
Co1D C1D H1D 126.0
C3D C2D C1D 108.2(3)
C3D C2D Co1D 69.48(19)
C1D C2D Co1D 69.25(19)
C3D C2D H2D 125.9
C1D C2D H2D 125.9
Co1D C2D H2D 126.9
C2D C3D C4D 107.5(3)
C2D C3D Co1D 69.87(19)
C4D C3D Co1D 69.22(18)
C2D C3D H3D 126.2
C4D C3D H3D 126.2
Co1D C3D H3D 126.2
C3D C4D C5D 108.1(3)
C3D C4D Co1D 69.84(19)
C5D C4D Co1D 69.71(19)
C3D C4D H4D 125.9
C5D C4D H4D 125.9
Co1D C4D H4D 126.1
C1D C5D C4D 107.8(3)
C1D C5D Co1D 69.7(2)
C4D C5D Co1D 69.2(2)
C1D C5D H5D 126.1
C4D C5D H5D 126.1
Co1D C5D H5D 126.6
C10D C6D C7D 108.1(3)
C10D C6D Co1D 69.7(2)
C7D C6D Co1D 69.9(2)
C10D C6D H6D 125.9
C7D C6D H6D 125.9
Co1D C6D H6D 126.0
C8D C7D C6D 108.6(3)
C8D C7D Co1D 70.3(2)
C6D C7D Co1D 69.2(2)
C8D C7D H7D 125.7
C6D C7D H7D 125.7
Co1D C7D H7D 126.3
C7D C8D C9D 107.5(3)
C7D C8D Co1D 69.2(2)
C9D C8D Co1D 69.1(2)
C7D C8D H8D 126.3
C9D C8D H8D 126.3
Co1D C8D H8D 127.0
C8D C9D C10D 108.3(3)
C8D C9D Co1D 70.2(2)
C10D C9D Co1D 69.2(2)
C8D C9D H9D 125.8
C10D C9D H9D 125.8
Co1D C9D H9D 126.4
C6D C10D C9D 107.5(3)
C6D C10D Co1D 69.4(2)
C9D C10D Co1D 69.68(19)
C6D C10D H10D 126.3
C9D C10D H10D 126.3
Co1D C10D H10D 126.2
C3E Co1E C4E 40.98(15)
C3E Co1E C9E 122.29(15)
C4E Co1E C9E 105.97(14)
C3E Co1E C7E 122.40(15)
C4E Co1E C7E 157.89(15)
C9E Co1E C7E 68.76(14)
C3E Co1E C8E 106.36(14)
C4E Co1E C8E 120.95(15)
C9E Co1E C8E 41.16(13)
C7E Co1E C8E 41.03(14)
C3E Co1E C2E 41.02(15)
C4E Co1E C2E 68.86(15)
C9E Co1E C2E 159.60(15)
C7E Co1E C2E 108.20(15)
C8E Co1E C2E 123.30(15)
C3E Co1E C10E 158.86(15)
C4E Co1E C10E 122.37(15)
C9E Co1E C10E 40.85(13)
C7E Co1E C10E 68.52(14)
C8E Co1E C10E 69.08(14)
C2E Co1E C10E 158.54(15)
C3E Co1E C6E 158.65(16)
C4E Co1E C6E 159.43(15)
C9E Co1E C6E 68.69(14)
C7E Co1E C6E 40.55(14)
C8E Co1E C6E 68.92(14)
C2E Co1E C6E 122.98(15)
C10E Co1E C6E 40.77(13)
C3E Co1E C1E 68.55(14)
C4E Co1E C1E 68.21(14)
C9E Co1E C1E 157.37(15)
C7E Co1E C1E 124.78(15)
C8E Co1E C1E 160.71(15)
C2E Co1E C1E 40.79(14)
C10E Co1E C1E 122.41(14)
C6E Co1E C1E 108.66(14)
C3E Co1E C5E 68.84(14)
C4E Co1E C5E 40.78(13)
C9E Co1E C5E 121.06(14)
C7E Co1E C5E 160.38(14)
C8E Co1E C5E 157.01(15)
C2E Co1E C5E 68.71(15)
C10E Co1E C5E 106.87(14)
C6E Co1E C5E 123.66(14)
C1E Co1E C5E 40.36(14)
C5E C1E C2E 108.9(3)
C5E C1E Co1E 69.89(19)
C2E C1E Co1E 69.38(19)
C5E C1E H1E 125.6
C2E C1E H1E 125.6
Co1E C1E H1E 126.7
C1E C2E C3E 107.3(3)
C1E C2E Co1E 69.8(2)
C3E C2E Co1E 69.0(2)
C1E C2E H2E 126.4
C3E C2E H2E 126.4
Co1E C2E H2E 126.3
C4E C3E C2E 107.9(3)
C4E C3E Co1E 69.5(2)
C2E C3E Co1E 69.9(2)
C4E C3E H3E 126.1
C2E C3E H3E 126.1
Co1E C3E H3E 126.1
C5E C4E C3E 108.4(3)
C5E C4E Co1E 70.3(2)
C3E C4E Co1E 69.5(2)
C5E C4E H4E 125.8
C3E C4E H4E 125.8
Co1E C4E H4E 126.0
C1E C5E C4E 107.5(3)
C1E C5E Co1E 69.76(19)
C4E C5E Co1E 68.89(19)
C1E C5E H5E 126.2
C4E C5E H5E 126.2
Co1E C5E H5E 126.7
C7E C6E C10E 107.9(3)
C7E C6E Co1E 69.4(2)
C10E C6E Co1E 69.41(19)
C7E C6E H6E 126.0
C10E C6E H6E 126.0
Co1E C6E H6E 126.8
C6E C7E C8E 108.8(3)
C6E C7E Co1E 70.08(19)
C8E C7E Co1E 69.57(19)
C6E C7E H7E 125.6
C8E C7E H7E 125.6
Co1E C7E H7E 126.3
C7E C8E C9E 106.9(3)
C7E C8E Co1E 69.40(19)
C9E C8E Co1E 69.06(18)
C7E C8E H8E 126.6
C9E C8E H8E 126.6
Co1E C8E H8E 126.5
C10E C9E C8E 108.5(3)
C10E C9E Co1E 70.00(19)
C8E C9E Co1E 69.78(19)
C10E C9E H9E 125.8
C8E C9E H9E 125.8
Co1E C9E H9E 126.0
C9E C10E C6E 107.9(3)
C9E C10E Co1E 69.15(19)
C6E C10E Co1E 69.8(2)
C9E C10E H10E 126.0
C6E C10E H10E 126.0
Co1E C10E H10E 126.6
C7F Co1F C4F 160.26(17)
C7F Co1F C3F 122.88(17)
C4F Co1F C3F 40.93(17)
C7F Co1F C10F 69.09(15)
C4F Co1F C10F 122.36(17)
C3F Co1F C10F 158.29(17)
C7F Co1F C6F 40.98(14)
C4F Co1F C6F 157.87(17)
C3F Co1F C6F 159.32(17)
C10F Co1F C6F 41.06(14)
C7F Co1F C5F 156.61(16)
C4F Co1F C5F 40.98(16)
C3F Co1F C5F 68.70(16)
C10F Co1F C5F 107.76(16)
C6F Co1F C5F 121.42(16)
C7F Co1F C9F 69.04(15)
C4F Co1F C9F 108.05(16)
C3F Co1F C9F 122.15(15)
C10F Co1F C9F 41.04(14)
C6F Co1F C9F 69.06(14)
C5F Co1F C9F 124.73(15)
C7F Co1F C8F 41.04(14)
C4F Co1F C8F 124.09(16)
C3F Co1F C8F 107.17(15)
C10F Co1F C8F 68.95(14)
C6F Co1F C8F 68.97(14)
C5F Co1F C8F 161.32(16)
C9F Co1F C8F 40.85(13)
C7F Co1F C1F 120.61(16)
C4F Co1F C1F 68.62(16)
C3F Co1F C1F 68.47(15)
C10F Co1F C1F 123.65(15)
C6F Co1F C1F 106.57(15)
C5F Co1F C1F 40.54(15)
C9F Co1F C1F 160.93(15)
C8F Co1F C1F 156.61(16)
C7F Co1F C2F 106.19(16)
C4F Co1F C2F 68.59(18)
C3F Co1F C2F 40.64(16)
C10F Co1F C2F 159.80(16)
C6F Co1F C2F 122.68(16)
C5F Co1F C2F 68.34(16)
C9F Co1F C2F 157.38(15)
C8F Co1F C2F 121.18(15)
C1F Co1F C2F 40.59(15)
C5F C1F C2F 108.2(4)
C5F C1F Co1F 69.7(2)
C2F C1F Co1F 69.7(2)
C5F C1F H1F 125.9
C2F C1F H1F 125.9
Co1F C1F H1F 126.3
C3F C2F C1F 108.1(4)
C3F C2F Co1F 69.4(2)
C1F C2F Co1F 69.7(2)
C3F C2F H2F 125.9
C1F C2F H2F 125.9
Co1F C2F H2F 126.6
C2F C3F C4F 108.1(4)
C2F C3F Co1F 70.0(2)
C4F C3F Co1F 69.5(2)
C2F C3F H3F 126.0
C4F C3F H3F 126.0
Co1F C3F H3F 126.1
C3F C4F C5F 107.7(4)
C3F C4F Co1F 69.6(2)
C5F C4F Co1F 69.8(2)
C3F C4F H4F 126.2
C5F C4F H4F 126.2
Co1F C4F H4F 126.0
C1F C5F C4F 107.9(4)
C1F C5F Co1F 69.8(2)
C4F C5F Co1F 69.2(2)
C1F C5F H5F 126.0
C4F C5F H5F 126.0
Co1F C5F H5F 126.5
C7F C6F C10F 107.9(3)
C7F C6F Co1F 69.2(2)
C10F C6F Co1F 69.4(2)
C7F C6F H6F 126.1
C10F C6F H6F 126.1
Co1F C6F H6F 126.9
C6F C7F C8F 108.2(3)
C6F C7F Co1F 69.85(19)
C8F C7F Co1F 69.92(19)
C6F C7F H7F 125.9
C8F C7F H7F 125.9
Co1F C7F H7F 125.9
C9F C8F C7F 108.0(3)
C9F C8F Co1F 69.56(19)
C7F C8F Co1F 69.05(19)
C9F C8F H8F 126.0
C7F C8F H8F 126.0
Co1F C8F H8F 126.9
C8F C9F C10F 108.0(3)
C8F C9F Co1F 69.58(19)
C10F C9F Co1F 69.36(19)
C8F C9F H9F 126.0
C10F C9F H9F 126.0
Co1F C9F H9F 126.6
C9F C10F C6F 107.9(3)
C9F C10F Co1F 69.6(2)
C6F C10F Co1F 69.5(2)
C9F C10F H10F 126.0
C6F C10F H10F 126.0
Co1F C10F H10F 126.4
C6G Co1G C3G 155.07(16)
C6G Co1G C2G 119.14(15)
C3G Co1G C2G 40.57(15)
C6G Co1G C4G 161.15(17)
C3G Co1G C4G 40.98(16)
C2G Co1G C4G 68.38(15)
C6G Co1G C7G 40.80(13)
C3G Co1G C7G 120.49(15)
C2G Co1G C7G 105.45(14)
C4G Co1G C7G 157.68(16)
C6G Co1G C5G 123.31(15)
C3G Co1G C5G 68.36(15)
C2G Co1G C5G 67.79(15)
C4G Co1G C5G 40.67(15)
C7G Co1G C5G 158.73(15)
C6G Co1G C10G 40.76(14)
C3G Co1G C10G 163.13(16)
C2G Co1G C10G 155.15(15)
C4G Co1G C10G 125.88(16)
C7G Co1G C10G 68.71(14)
C5G Co1G C10G 108.46(15)
C6G Co1G C1G 105.58(14)
C3G Co1G C1G 68.18(14)
C2G Co1G C1G 40.33(15)
C4G Co1G C1G 68.16(14)
C7G Co1G C1G 121.85(15)
C5G Co1G C1G 40.11(15)
C10G Co1G C1G 120.84(15)
C6G Co1G C8G 68.33(13)
C3G Co1G C8G 108.46(14)
C2G Co1G C8G 123.75(15)
C4G Co1G C8G 123.74(15)
C7G Co1G C8G 40.65(13)
C5G Co1G C8G 159.68(15)
C10G Co1G C8G 68.40(14)
C1G Co1G C8G 159.14(15)
C6G Co1G C9G 68.62(13)
C3G Co1G C9G 126.10(14)
C2G Co1G C9G 161.57(15)
C4G Co1G C9G 109.99(14)
C7G Co1G C9G 68.74(14)
C5G Co1G C9G 123.80(15)
C10G Co1G C9G 40.80(13)
C1G Co1G C9G 157.61(15)
C8G Co1G C9G 40.70(13)
C5G C1G C2G 108.2(3)
C5G C1G Co1G 69.9(2)
C2G C1G Co1G 69.6(2)
C5G C1G H1G 125.9
C2G C1G H1G 125.9
Co1G C1G H1G 126.2
C1G C2G C3G 108.4(3)
C1G C2G Co1G 70.0(2)
C3G C2G Co1G 69.7(2)
C1G C2G H2G 125.8
C3G C2G H2G 125.8
Co1G C2G H2G 126.1
C2G C3G C4G 107.6(3)
C2G C3G Co1G 69.8(2)
C4G C3G Co1G 69.6(2)
C2G C3G H3G 126.2
C4G C3G H3G 126.2
Co1G C3G H3G 126.0
C5G C4G C3G 107.3(3)
C5G C4G Co1G 69.8(2)
C3G C4G Co1G 69.4(2)
C5G C4G H4G 126.3
C3G C4G H4G 126.3
Co1G C4G H4G 126.0
C1G C5G C4G 108.5(3)
C1G C5G Co1G 70.0(2)
C4G C5G Co1G 69.6(2)
C1G C5G H5G 125.8
C4G C5G H5G 125.8
Co1G C5G H5G 126.2
C10G C6G C7G 108.3(3)
C10G C6G Co1G 69.83(19)
C7G C6G Co1G 69.75(19)
C10G C6G H6G 125.8
C7G C6G H6G 125.8
Co1G C6G H6G 126.2
C6G C7G C8G 107.7(3)
C6G C7G Co1G 69.46(19)
C8G C7G Co1G 70.10(19)
C6G C7G H7G 126.1
C8G C7G H7G 126.1
Co1G C7G H7G 125.9
C7G C8G C9G 108.4(3)
C7G C8G Co1G 69.25(18)
C9G C8G Co1G 69.74(18)
C7G C8G H8G 125.8
C9G C8G H8G 125.8
Co1G C8G H8G 126.8
C10G C9G C8G 107.4(3)
C10G C9G Co1G 69.15(18)
C8G C9G Co1G 69.55(19)
C10G C9G H9G 126.3
C8G C9G H9G 126.3
Co1G C9G H9G 126.5
C6G C10G C9G 108.1(3)
C6G C10G Co1G 69.40(19)
C9G C10G Co1G 70.05(19)
C6G C10G H10G 125.9
C9G C10G H10G 125.9
Co1G C10G H10G 126.2
C5H Co1H C4H 40.96(13)
C5H Co1H C6H 123.76(14)
C4H Co1H C6H 160.19(15)
C5H Co1H C1H 41.07(13)
C4H Co1H C1H 68.76(13)
C6H Co1H C1H 107.94(14)
C5H Co1H C10H 106.60(14)
C4H Co1H C10H 122.94(15)
C6H Co1H C10H 40.96(14)
C1H Co1H C10H 121.90(14)
C5H Co1H C3H 68.81(14)
C4H Co1H C3H 40.71(14)
C6H Co1H C3H 157.98(15)
C1H Co1H C3H 68.54(13)
C10H Co1H C3H 159.58(15)
C5H Co1H C7H 161.01(14)
C4H Co1H C7H 157.03(15)
C6H Co1H C7H 40.85(14)
C1H Co1H C7H 124.53(14)
C10H Co1H C7H 68.78(15)
C3H Co1H C7H 121.95(15)
C5H Co1H C8H 156.40(14)
C4H Co1H C8H 120.75(14)
C6H Co1H C8H 68.85(14)
C1H Co1H C8H 160.94(14)
C10H Co1H C8H 68.81(14)
C3H Co1H C8H 106.99(14)
C7H Co1H C8H 40.87(14)
C5H Co1H C9H 120.34(14)
C4H Co1H C9H 106.03(14)
C6H Co1H C9H 68.95(14)
C1H Co1H C9H 156.94(14)
C10H Co1H C9H 40.79(13)
C3H Co1H C9H 123.02(14)
C7H Co1H C9H 68.98(14)
C8H Co1H C9H 41.11(13)
C5H Co1H C2H 68.86(14)
C4H Co1H C2H 68.73(14)
C6H Co1H C2H 122.30(14)
C1H Co1H C2H 40.56(13)
C10H Co1H C2H 157.84(14)
C3H Co1H C2H 40.90(13)
C7H Co1H C2H 108.06(14)
C8H Co1H C2H 124.08(14)
C9H Co1H C2H 160.42(14)
C2H C1H C5H 108.5(3)
C2H C1H Co1H 70.09(18)
C5H C1H Co1H 69.34(18)
C2H C1H H1H 125.8
C5H C1H H1H 125.8
Co1H C1H H1H 126.4
C1H C2H C3H 107.7(3)
C1H C2H Co1H 69.35(19)
C3H C2H Co1H 69.32(19)
C1H C2H H2H 126.1
C3H C2H H2H 126.1
Co1H C2H H2H 126.7
C4H C3H C2H 108.1(3)
C4H C3H Co1H 69.5(2)
C2H C3H Co1H 69.79(19)
C4H C3H H3H 125.9
C2H C3H H3H 125.9
Co1H C3H H3H 126.4
C3H C4H C5H 108.2(3)
C3H C4H Co1H 69.82(19)
C5H C4H Co1H 69.43(19)
C3H C4H H4H 125.9
C5H C4H H4H 125.9
Co1H C4H H4H 126.4
C4H C5H C1H 107.5(3)
C4H C5H Co1H 69.61(18)
C1H C5H Co1H 69.59(18)
C4H C5H H5H 126.3
C1H C5H H5H 126.3
Co1H C5H H5H 126.1
C7H C6H C10H 108.0(3)
C7H C6H Co1H 69.7(2)
C10H C6H Co1H 69.6(2)
C7H C6H H6H 126.0
C10H C6H H6H 126.0
Co1H C6H H6H 126.2
C6H C7H C8H 108.1(3)
C6H C7H Co1H 69.42(19)
C8H C7H Co1H 69.58(19)
C6H C7H H7H 126.0
C8H C7H H7H 126.0
Co1H C7H H7H 126.6
C7H C8H C9H 108.0(3)
C7H C8H Co1H 69.55(18)
C9H C8H Co1H 69.58(18)
C7H C8H H8H 126.0
C9H C8H H8H 126.0
Co1H C8H H8H 126.4
C10H C9H C8H 107.6(3)
C10H C9H Co1H 69.41(19)
C8H C9H Co1H 69.31(18)
C10H C9H H9H 126.2
C8H C9H H9H 126.2
Co1H C9H H9H 126.6
C9H C10H C6H 108.3(3)
C9H C10H Co1H 69.80(19)
C6H C10H Co1H 69.4(2)
C9H C10H H10H 125.8
C6H C10H H10H 125.8
Co1H C10H H10H 126.5
C4I Co1I C5I 40.70(17)
C4I Co1I C6I 160.90(18)
C5I Co1I C6I 124.45(17)
C4I Co1I C3I 40.85(17)
C5I Co1I C3I 68.38(16)
C6I Co1I C3I 156.97(17)
C4I Co1I C8I 121.87(17)
C5I Co1I C8I 159.12(18)
C6I Co1I C8I 68.79(15)
C3I Co1I C8I 105.71(16)
C4I Co1I C7I 157.14(18)
C5I Co1I C7I 159.65(18)
C6I Co1I C7I 40.87(15)
C3I Co1I C7I 120.53(17)
C8I Co1I C7I 40.73(15)
C4I Co1I C1I 67.90(16)
C5I Co1I C1I 40.10(16)
C6I Co1I C1I 108.42(16)
C3I Co1I C1I 67.89(16)
C8I Co1I C1I 158.08(18)
C7I Co1I C1I 122.94(17)
C4I Co1I C9I 107.81(15)
C5I Co1I C9I 124.15(16)
C6I Co1I C9I 68.95(15)
C3I Co1I C9I 122.36(16)
C8I Co1I C9I 40.83(15)
C7I Co1I C9I 68.71(15)
C1I Co1I C9I 160.28(17)
C4I Co1I C2I 68.00(16)
C5I Co1I C2I 67.96(16)
C6I Co1I C2I 122.27(16)
C3I Co1I C2I 40.09(15)
C8I Co1I C2I 121.23(17)
C7I Co1I C2I 106.17(16)
C1I Co1I C2I 40.51(16)
C9I Co1I C2I 157.66(17)
C4I Co1I C10I 124.53(16)
C5I Co1I C10I 109.58(15)
C6I Co1I C10I 40.80(14)
C3I Co1I C10I 159.96(17)
C8I Co1I C10I 68.72(16)
C7I Co1I C10I 68.60(15)
C1I Co1I C10I 124.30(16)
C9I Co1I C10I 41.01(14)
C2I Co1I C10I 159.28(16)
C5I C1I C2I 108.4(4)
C5I C1I Co1I 69.8(2)
C2I C1I Co1I 69.8(2)
C5I C1I H1I 125.8
C2I C1I H1I 125.8
Co1I C1I H1I 126.2
C3I C2I C1I 108.1(4)
C3I C2I Co1I 69.8(2)
C1I C2I Co1I 69.6(2)
C3I C2I H2I 125.9
C1I C2I H2I 125.9
Co1I C2I H2I 126.2
C2I C3I C4I 107.7(4)
C2I C3I Co1I 70.2(2)
C4I C3I Co1I 69.0(2)
C2I C3I H3I 126.2
C4I C3I H3I 126.2
Co1I C3I H3I 126.3
C5I C4I C3I 108.1(4)
C5I C4I Co1I 70.2(2)
C3I C4I Co1I 70.2(2)
C5I C4I H4I 126.0
C3I C4I H4I 126.0
Co1I C4I H4I 125.3
C1I C5I C4I 107.8(4)
C1I C5I Co1I 70.1(2)
C4I C5I Co1I 69.1(2)
C1I C5I H5I 126.1
C4I C5I H5I 126.1
Co1I C5I H5I 126.2
C7I C6I C10I 108.0(3)
C7I C6I Co1I 69.7(2)
C10I C6I Co1I 70.0(2)
C7I C6I H6I 126.0
C10I C6I H6I 126.0
Co1I C6I H6I 125.9
C8I C7I C6I 108.2(3)
C8I C7I Co1I 69.6(2)
C6I C7I Co1I 69.4(2)
C8I C7I H7I 125.9
C6I C7I H7I 125.9
Co1I C7I H7I 126.6
C7I C8I C9I 108.2(3)
C7I C8I Co1I 69.6(2)
C9I C8I Co1I 69.6(2)
C7I C8I H8I 125.9
C9I C8I H8I 125.9
Co1I C8I H8I 126.4
C8I C9I C10I 107.8(3)
C8I C9I Co1I 69.5(2)
C10I C9I Co1I 69.7(2)
C8I C9I H9I 126.1
C10I C9I H9I 126.1
Co1I C9I H9I 126.2
C6I C10I C9I 107.8(3)
C6I C10I Co1I 69.2(2)
C9I C10I Co1I 69.3(2)
C6I C10I H10I 126.1
C9I C10I H10I 126.1
Co1I C10I H10I 127.0
C7J Co1J C5J 155.34(15)
C7J Co1J C4J 162.42(15)
C5J Co1J C4J 41.04(14)
C7J Co1J C8J 40.82(14)
C5J Co1J C8J 161.95(15)
C4J Co1J C8J 125.17(15)
C7J Co1J C2J 107.83(14)
C5J Co1J C2J 68.45(14)
C4J Co1J C2J 68.74(14)
C8J Co1J C2J 121.78(15)
C7J Co1J C3J 125.55(14)
C5J Co1J C3J 68.73(15)
C4J Co1J C3J 40.63(14)
C8J Co1J C3J 108.22(15)
C2J Co1J C3J 41.22(13)
C7J Co1J C10J 68.50(14)
C5J Co1J C10J 106.64(15)
C4J Co1J C10J 120.46(15)
C8J Co1J C10J 68.49(16)
C2J Co1J C10J 160.95(16)
C3J Co1J C10J 155.99(15)
C7J Co1J C9J 68.81(14)
C5J Co1J C9J 124.23(15)
C4J Co1J C9J 107.27(15)
C8J Co1J C9J 40.89(15)
C2J Co1J C9J 157.13(16)
C3J Co1J C9J 121.10(16)
C10J Co1J C9J 40.74(16)
C7J Co1J C1J 120.58(14)
C5J Co1J C1J 40.69(14)
C4J Co1J C1J 68.78(14)
C8J Co1J C1J 156.42(14)
C2J Co1J C1J 40.54(13)
C3J Co1J C1J 68.84(14)
C10J Co1J C1J 123.92(16)
C9J Co1J C1J 160.95(16)
C7J Co1J C6J 40.99(14)
C5J Co1J C6J 119.45(15)
C4J Co1J C6J 155.29(15)
C8J Co1J C6J 69.06(16)
C2J Co1J C6J 124.07(14)
C3J Co1J C6J 162.13(14)
C10J Co1J C6J 40.94(14)
C9J Co1J C6J 69.17(16)
C1J Co1J C6J 106.21(15)
C2J C1J C5J 108.0(3)
C2J C1J Co1J 69.61(19)
C5J C1J Co1J 69.4(2)
C2J C1J H1J 126.0
C5J C1J H1J 126.0
Co1J C1J H1J 126.6
C1J C2J C3J 108.1(3)
C1J C2J Co1J 69.85(19)
C3J C2J Co1J 69.39(19)
C1J C2J H2J 125.9
C3J C2J H2J 125.9
Co1J C2J H2J 126.4
C4J C3J C2J 107.6(3)
C4J C3J Co1J 69.5(2)
C2J C3J Co1J 69.39(19)
C4J C3J H3J 126.2
C2J C3J H3J 126.2
Co1J C3J H3J 126.5
C3J C4J C5J 108.1(3)
C3J C4J Co1J 69.9(2)
C5J C4J Co1J 69.5(2)
C3J C4J H4J 126.0
C5J C4J H4J 126.0
Co1J C4J H4J 126.3
C1J C5J C4J 108.2(3)
C1J C5J Co1J 70.0(2)
C4J C5J Co1J 69.5(2)
C1J C5J H5J 125.9
C4J C5J H5J 125.9
Co1J C5J H5J 126.2
C7J C6J C10J 106.7(3)
C7J C6J Co1J 69.0(2)
C10J C6J Co1J 69.3(2)
C7J C6J H6J 126.6
C10J C6J H6J 126.6
Co1J C6J H6J 126.6
C8J C7J C6J 108.7(3)
C8J C7J Co1J 69.7(2)
C6J C7J Co1J 70.0(2)
C8J C7J H7J 125.7
C6J C7J H7J 125.7
Co1J C7J H7J 126.3
C7J C8J C9J 108.1(4)
C7J C8J Co1J 69.5(2)
C9J C8J Co1J 69.7(2)
C7J C8J H8J 126.0
C9J C8J H8J 126.0
Co1J C8J H8J 126.4
C10J C9J C8J 107.5(3)
C10J C9J Co1J 69.6(2)
C8J C9J Co1J 69.4(2)
C10J C9J H9J 126.2
C8J C9J H9J 126.2
Co1J C9J H9J 126.3
C9J C10J C6J 109.0(3)
C9J C10J Co1J 69.7(2)
C6J C10J Co1J 69.7(2)
C9J C10J H10J 125.5
C6J C10J H10J 125.5
Co1J C10J H10J 126.7
Cl2K Co1K Cl1K 109.39(3)
Cl2K Co1K Cl3K 110.27(4)
Cl1K Co1K Cl3K 107.54(3)
Cl2K Co1K Cl4K 106.83(3)
Cl1K Co1K Cl4K 112.28(3)
Cl3K Co1K Cl4K 110.55(3)
Cl4L Co1L Cl2L 108.13(4)
Cl4L Co1L Cl3L 110.05(3)
Cl2L Co1L Cl3L 110.32(3)
Cl4L Co1L Cl1L 109.08(3)
Cl2L Co1L Cl1L 109.36(3)
Cl3L Co1L Cl1L 109.86(3)
Cl4M Co1M Cl2M 111.54(3)
Cl4M Co1M Cl1M 110.24(4)
Cl2M Co1M Cl1M 107.29(3)
Cl4M Co1M Cl3M 105.78(4)
Cl2M Co1M Cl3M 109.85(4)
Cl1M Co1M Cl3M 112.20(3)
Cl4N Co1N Cl2N 110.29(3)
Cl4N Co1N Cl1N 110.74(3)
Cl2N Co1N Cl1N 108.56(3)
Cl4N Co1N Cl3N 108.70(3)
Cl2N Co1N Cl3N 108.76(3)
Cl1N Co1N Cl3N 109.75(3)
Cl3O Co1O Cl1O 110.32(4)
Cl3O Co1O Cl4O 110.44(4)
Cl1O Co1O Cl4O 106.45(4)
Cl3O Co1O Cl2O 107.14(4)
Cl1O Co1O Cl2O 111.50(4)
Cl4O Co1O Cl2O 111.03(4)
Cl1P C2P Cl3P 110.72(18)
Cl1P C2P H2P1 109.5
Cl3P C2P H2P1 109.5
Cl1P C2P H2P2 109.5
Cl3P C2P H2P2 109.5
H2P1 C2P H2P2 108.1
Cl3Q C2Q Cl1Q 111.14(18)
Cl3Q C2Q H2Q1 109.4
Cl1Q C2Q H2Q1 109.4
Cl3Q C2Q H2Q2 109.4
Cl1Q C2Q H2Q2 109.4
H2Q1 C2Q H2Q2 108.0
Cl3R C2R Cl1R 112.2(2)
Cl3R C2R H2R1 109.2
Cl1R C2R H2R1 109.2
Cl3R C2R H2R2 109.2
Cl1R C2R H2R2 109.2
H2R1 C2R H2R2 107.9
Cl3S C2S Cl1S 111.97(18)
Cl3S C2S H2S1 109.2
Cl1S C2S H2S1 109.2
Cl3S C2S H2S2 109.2
Cl1S C2S H2S2 109.2
H2S1 C2S H2S2 107.9
Cl1T C2T Cl3T 112.06(18)
Cl1T C2T H2T1 109.2
Cl3T C2T H2T1 109.2
Cl1T C2T H2T2 109.2
Cl3T C2T H2T2 109.2
H2T1 C2T H2T2 107.9
Cl1U C2U Cl3U 111.7(2)
Cl1U C2U H2U1 109.3
Cl3U C2U H2U1 109.3
Cl1U C2U H2U2 109.3
Cl3U C2U H2U2 109.3
H2U1 C2U H2U2 107.9

loop_
_geom_bond_atom_site_label_1
_geom_bond_atom_site_label_2
_geom_bond_distance
Co1A C3A 2.016(3)
Co1A C4A 2.016(3)
Co1A C10A 2.018(3)
Co1A C9A 2.020(3)
Co1A C6A 2.021(3)
Co1A C5A 2.023(3)
Co1A C2A 2.026(3)
Co1A C7A 2.028(3)
Co1A C1A 2.027(3)
Co1A C8A 2.029(3)
C1A C5A 1.418(4)
C1A C2A 1.422(4)
C1A H1A 0.9500
C2A C3A 1.409(5)
C2A H2A 0.9500
C3A C4A 1.415(4)
C3A H3A 0.9500
C4A C5A 1.412(4)
C4A H4A 0.9500
C5A H5A 0.9500
C6A C10A 1.414(4)
C6A C7A 1.419(5)
C6A H6A 0.9500
C7A C8A 1.414(5)
C7A H7A 0.9500
C8A C9A 1.416(4)
C8A H8A 0.9500
C9A C10A 1.421(4)
C9A H9A 0.9500
C10A H10A 0.9500
Co1B C2B 2.016(3)
Co1B C7B 2.021(4)
Co1B C6B 2.024(3)
Co1B C8B 2.028(3)
Co1B C4B 2.028(3)
Co1B C3B 2.028(3)
Co1B C10B 2.029(3)
Co1B C5B 2.029(3)
Co1B C1B 2.032(3)
Co1B C9B 2.036(3)
C1B C2B 1.416(5)
C1B C5B 1.425(4)
C1B H1B 0.9500
C2B C3B 1.416(5)
C2B H2B 0.9500
C3B C4B 1.419(5)
C3B H3B 0.9500
C4B C5B 1.412(5)
C4B H4B 0.9500
C5B H5B 0.9500
C6B C10B 1.404(5)
C6B C7B 1.416(5)
C6B H6B 0.9500
C7B C8B 1.403(5)
C7B H7B 0.9500
C8B C9B 1.422(5)
C8B H8B 0.9500
C9B C10B 1.418(5)
C9B H9B 0.9500
C10B H10B 0.9500
Co1C C10C 2.018(3)
Co1C C2C 2.021(3)
Co1C C1C 2.024(3)
Co1C C6C 2.024(3)
Co1C C7C 2.024(3)
Co1C C9C 2.025(3)
Co1C C8C 2.026(3)
Co1C C3C 2.028(3)
Co1C C4C 2.029(3)
Co1C C5C 2.032(3)
C1C C2C 1.412(5)
C1C C5C 1.416(5)
C1C H1C 0.9500
C2C C3C 1.412(5)
C2C H2C 0.9500
C3C C4C 1.419(5)
C3C H3C 0.9500
C4C C5C 1.409(5)
C4C H4C 0.9500
C5C H5C 0.9500
C6C C7C 1.416(4)
C6C C10C 1.417(5)
C6C H6C 0.9500
C7C C8C 1.414(4)
C7C H7C 0.9500
C8C C9C 1.416(4)
C8C H8C 0.9500
C9C C10C 1.417(5)
C9C H9C 0.9500
C10C H10C 0.9500
Co1D C6D 2.020(4)
Co1D C10D 2.024(3)
Co1D C4D 2.024(3)
Co1D C7D 2.029(3)
Co1D C1D 2.029(3)
Co1D C9D 2.030(3)
Co1D C5D 2.031(3)
Co1D C3D 2.033(3)
Co1D C2D 2.038(3)
Co1D C8D 2.044(3)
C1D C5D 1.403(5)
C1D C2D 1.418(5)
C1D H1D 0.9500
C2D C3D 1.414(5)
C2D H2D 0.9500
C3D C4D 1.419(4)
C3D H3D 0.9500
C4D C5D 1.423(5)
C4D H4D 0.9500
C5D H5D 0.9500
C6D C10D 1.412(5)
C6D C7D 1.414(5)
C6D H6D 0.9500
C7D C8D 1.409(5)
C7D H7D 0.9500
C8D C9D 1.417(5)
C8D H8D 0.9500
C9D C10D 1.424(5)
C9D H9D 0.9500
C10D H10D 0.9500
Co1E C3E 2.020(4)
Co1E C4E 2.021(3)
Co1E C9E 2.021(3)
Co1E C7E 2.029(3)
Co1E C8E 2.031(3)
Co1E C2E 2.032(4)
Co1E C10E 2.032(3)
Co1E C6E 2.038(3)
Co1E C1E 2.038(3)
Co1E C5E 2.040(3)
C1E C5E 1.406(5)
C1E C2E 1.418(5)
C1E H1E 0.9500
C2E C3E 1.420(5)
C2E H2E 0.9500
C3E C4E 1.414(5)
C3E H3E 0.9500
C4E C5E 1.415(5)
C4E H4E 0.9500
C5E H5E 0.9500
C6E C7E 1.409(5)
C6E C10E 1.418(5)
C6E H6E 0.9500
C7E C8E 1.423(5)
C7E H7E 0.9500
C8E C9E 1.424(5)
C8E H8E 0.9500
C9E C10E 1.415(5)
C9E H9E 0.9500
C10E H10E 0.9500
Co1F C7F 2.013(3)
Co1F C4F 2.017(4)
Co1F C3F 2.018(4)
Co1F C10F 2.021(4)
Co1F C6F 2.022(3)
Co1F C5F 2.024(3)
Co1F C9F 2.024(3)
Co1F C8F 2.024(3)
Co1F C1F 2.026(3)
Co1F C2F 2.026(4)
C1F C5F 1.403(5)
C1F C2F 1.405(5)
C1F H1F 0.9500
C2F C3F 1.404(6)
C2F H2F 0.9500
C3F C4F 1.411(6)
C3F H3F 0.9500
C4F C5F 1.414(5)
C4F H4F 0.9500
C5F H5F 0.9500
C6F C7F 1.412(5)
C6F C10F 1.418(5)
C6F H6F 0.9500
C7F C8F 1.415(5)
C7F H7F 0.9500
C8F C9F 1.413(5)
C8F H8F 0.9500
C9F C10F 1.418(5)
C9F H9F 0.9500
C10F H10F 0.9500
Co1G C6G 2.023(3)
Co1G C3G 2.024(3)
Co1G C2G 2.025(4)
Co1G C4G 2.026(4)
Co1G C7G 2.027(3)
Co1G C5G 2.029(3)
Co1G C10G 2.029(3)
Co1G C1G 2.030(3)
Co1G C8G 2.038(3)
Co1G C9G 2.041(3)
C1G C5G 1.392(5)
C1G C2G 1.398(5)
C1G H1G 0.9500
C2G C3G 1.404(5)
C2G H2G 0.9500
C3G C4G 1.418(5)
C3G H3G 0.9500
C4G C5G 1.409(5)
C4G H4G 0.9500
C5G H5G 0.9500
C6G C10G 1.411(5)
C6G C7G 1.412(5)
C6G H6G 0.9500
C7G C8G 1.412(5)
C7G H7G 0.9500
C8G C9G 1.419(5)
C8G H8G 0.9500
C9G C10G 1.419(5)
C9G H9G 0.9500
C10G H10G 0.9500
Co1H C5H 2.026(3)
Co1H C4H 2.029(3)
Co1H C6H 2.029(3)
Co1H C1H 2.030(3)
Co1H C10H 2.032(3)
Co1H C3H 2.033(3)
Co1H C7H 2.033(3)
Co1H C8H 2.033(3)
Co1H C9H 2.037(3)
Co1H C2H 2.039(3)
C1H C2H 1.410(5)
C1H C5H 1.423(5)
C1H H1H 0.9500
C2H C3H 1.423(5)
C2H H2H 0.9500
C3H C4H 1.413(5)
C3H H3H 0.9500
C4H C5H 1.419(5)
C4H H4H 0.9500
C5H H5H 0.9500
C6H C7H 1.417(5)
C6H C10H 1.421(5)
C6H H6H 0.9500
C7H C8H 1.420(5)
C7H H7H 0.9500
C8H C9H 1.429(5)
C8H H8H 0.9500
C9H C10H 1.418(5)
C9H H9H 0.9500
C10H H10H 0.9500
Co1I C4I 2.006(4)
Co1I C5I 2.020(4)
Co1I C6I 2.020(3)
Co1I C3I 2.022(4)
Co1I C8I 2.024(4)
Co1I C7I 2.024(3)
Co1I C1I 2.025(4)
Co1I C9I 2.026(4)
Co1I C2I 2.027(4)
Co1I C10I 2.032(3)
C1I C5I 1.387(6)
C1I C2I 1.403(5)
C1I H1I 0.9500
C2I C3I 1.388(5)
C2I H2I 0.9500
C3I C4I 1.406(6)
C3I H3I 0.9500
C4I C5I 1.400(6)
C4I H4I 0.9500
C5I H5I 0.9500
C6I C7I 1.412(5)
C6I C10I 1.413(5)
C6I H6I 0.9500
C7I C8I 1.409(5)
C7I H7I 0.9500
C8I C9I 1.413(5)
C8I H8I 0.9500
C9I C10I 1.422(5)
C9I H9I 0.9500
C10I H10I 0.9500
Co1J C7J 2.022(3)
Co1J C5J 2.023(3)
Co1J C4J 2.023(3)
Co1J C8J 2.025(3)
Co1J C2J 2.028(3)
Co1J C3J 2.028(3)
Co1J C10J 2.028(4)
Co1J C9J 2.029(4)
Co1J C1J 2.031(3)
Co1J C6J 2.034(4)
C1J C2J 1.406(5)
C1J C5J 1.409(5)
C1J H1J 0.9500
C2J C3J 1.427(5)
C2J H2J 0.9500
C3J C4J 1.406(5)
C3J H3J 0.9500
C4J C5J 1.418(5)
C4J H4J 0.9500
C5J H5J 0.9500
C6J C7J 1.420(5)
C6J C10J 1.421(5)
C6J H6J 0.9500
C7J C8J 1.411(5)
C7J H7J 0.9500
C8J C9J 1.416(5)
C8J H8J 0.9500
C9J C10J 1.412(6)
C9J H9J 0.9500
C10J H10J 0.9500
Co1K Cl2K 2.2685(9)
Co1K Cl1K 2.2792(9)
Co1K Cl3K 2.2819(9)
Co1K Cl4K 2.2860(9)
Co1L Cl4L 2.2642(9)
Co1L Cl2L 2.2782(9)
Co1L Cl3L 2.2847(9)
Co1L Cl1L 2.2858(9)
Co1M Cl4M 2.2680(9)
Co1M Cl2M 2.2775(9)
Co1M Cl1M 2.2853(9)
Co1M Cl3M 2.2871(9)
Co1N Cl4N 2.2674(9)
Co1N Cl2N 2.2787(9)
Co1N Cl1N 2.2802(9)
Co1N Cl3N 2.2803(9)
Co1O Cl3O 2.2731(10)
Co1O Cl1O 2.2761(10)
Co1O Cl4O 2.2824(10)
Co1O Cl2O 2.2853(9)
Cl1P C2P 1.770(3)
C2P Cl3P 1.772(4)
C2P H2P1 0.9900
C2P H2P2 0.9900
Cl1Q C2Q 1.766(3)
C2Q Cl3Q 1.764(3)
C2Q H2Q1 0.9900
C2Q H2Q2 0.9900
Cl1R C2R 1.767(4)
C2R Cl3R 1.754(4)
C2R H2R1 0.9900
C2R H2R2 0.9900
Cl1S C2S 1.769(3)
C2S Cl3S 1.757(3)
C2S H2S1 0.9900
C2S H2S2 0.9900
Cl1T C2T 1.754(4)
C2T Cl3T 1.768(4)
C2T H2T1 0.9900
C2T H2T2 0.9900
Cl1U C2U 1.768(4)
C2U Cl3U 1.770(4)
C2U H2U1 0.9900
C2U H2U2 0.9900

loop_
_geom_hbond_atom_site_label_D
_geom_hbond_atom_site_label_H
_geom_hbond_atom_site_label_A
_geom_hbond_site_symmetry_A
_geom_hbond_distance_DH
_geom_hbond_distance_HA
_geom_hbond_distance_DA
_geom_hbond_angle_DHA
_geom_hbond_publ_flag
C2P H2P1 Cl2N . 0.99 2.72 3.624(3) 151.8 yes
C2P H2P2 Cl1N . 0.99 2.76 3.574(3) 139.6 yes
C2Q H2Q1 Cl2L 2_666 0.99 2.71 3.604(3) 150.6 yes
C2Q H2Q2 Cl1L 2_666 0.99 2.71 3.582(3) 146.8 yes
C2R H2R1 Cl1M . 0.99 2.72 3.590(4) 147.4 yes
C2R H2R2 Cl2M . 0.99 2.99 3.842(4) 145.3 yes
C2S H2S1 Cl4L . 0.99 2.82 3.769(3) 160.5 yes
C2S H2S2 Cl3L . 0.99 2.74 3.516(3) 136.0 yes
C2T H2T1 Cl2K . 0.99 2.76 3.707(4) 160.8 yes
C2T H2T2 Cl4K . 0.99 2.71 3.487(3) 135.6 yes
C2U H2U1 Cl1K . 0.99 2.75 3.602(4) 145.1 yes
C2U H2U2 Cl3K . 0.99 2.87 3.747(4) 148.0 yes

loop_
_geom_torsion_atom_site_label_1
_geom_torsion_atom_site_label_2
_geom_torsion_atom_site_label_3
_geom_torsion_atom_site_label_4
_geom_torsion
C5A C1A C2A C3A 0.5(4)
Co1A C1A C2A C3A -58.6(2)
C5A C1A C2A Co1A 59.1(2)
C1A C2A C3A C4A -0.3(4)
Co1A C2A C3A C4A -59.1(2)
C1A C2A C3A Co1A 58.8(2)
C2A C3A C4A C5A 0.0(4)
Co1A C3A C4A C5A -59.4(2)
C2A C3A C4A Co1A 59.4(2)
C3A C4A C5A C1A 0.3(4)
Co1A C4A C5A C1A -58.9(2)
C3A C4A C5A Co1A 59.2(2)
C2A C1A C5A C4A -0.5(4)
Co1A C1A C5A C4A 58.7(2)
C2A C1A C5A Co1A -59.2(2)
C10A C6A C7A C8A 0.2(4)
Co1A C6A C7A C8A 59.2(2)
C10A C6A C7A Co1A -59.0(2)
C6A C7A C8A C9A -0.4(4)
Co1A C7A C8A C9A 58.5(2)
C6A C7A C8A Co1A -58.9(2)
C7A C8A C9A C10A 0.5(4)
Co1A C8A C9A C10A 59.2(2)
C7A C8A C9A Co1A -58.7(2)
C7A C6A C10A C9A 0.1(4)
Co1A C6A C10A C9A -59.1(2)
C7A C6A C10A Co1A 59.2(2)
C8A C9A C10A C6A -0.4(4)
Co1A C9A C10A C6A 59.2(2)
C8A C9A C10A Co1A -59.5(2)
C5B C1B C2B C3B -0.3(4)
Co1B C1B C2B C3B -59.4(2)
C5B C1B C2B Co1B 59.1(2)
C1B C2B C3B C4B 0.4(4)
Co1B C2B C3B C4B -59.1(2)
C1B C2B C3B Co1B 59.5(2)
C2B C3B C4B C5B -0.4(4)
Co1B C3B C4B C5B -59.2(2)
C2B C3B C4B Co1B 58.8(2)
C3B C4B C5B C1B 0.3(4)
Co1B C4B C5B C1B -58.9(2)
C3B C4B C5B Co1B 59.1(2)
C2B C1B C5B C4B 0.0(4)
Co1B C1B C5B C4B 58.9(2)
C2B C1B C5B Co1B -58.9(2)
C10B C6B C7B C8B -0.9(4)
Co1B C6B C7B C8B 59.1(2)
C10B C6B C7B Co1B -60.0(2)
C6B C7B C8B C9B 0.7(4)
Co1B C7B C8B C9B 59.6(2)
C6B C7B C8B Co1B -58.9(2)
C7B C8B C9B C10B -0.2(4)
Co1B C8B C9B C10B 59.1(2)
C7B C8B C9B Co1B -59.3(2)
C7B C6B C10B C9B 0.7(4)
Co1B C6B C10B C9B -58.9(2)
C7B C6B C10B Co1B 59.7(2)
C8B C9B C10B C6B -0.3(4)
Co1B C9B C10B C6B 58.7(2)
C8B C9B C10B Co1B -59.1(2)
C5C C1C C2C C3C -0.2(4)
Co1C C1C C2C C3C -59.6(2)
C5C C1C C2C Co1C 59.4(2)
C1C C2C C3C C4C 0.3(4)
Co1C C2C C3C C4C -59.1(2)
C1C C2C C3C Co1C 59.4(2)
C2C C3C C4C C5C -0.4(4)
Co1C C3C C4C C5C -59.3(2)
C2C C3C C4C Co1C 58.9(2)
C3C C4C C5C C1C 0.3(4)
Co1C C4C C5C C1C -58.9(2)
C3C C4C C5C Co1C 59.2(2)
C2C C1C C5C C4C -0.1(4)
Co1C C1C C5C C4C 59.1(2)
C2C C1C C5C Co1C -59.1(2)
C10C C6C C7C C8C 0.2(4)
Co1C C6C C7C C8C 59.0(2)
C10C C6C C7C Co1C -58.9(2)
C6C C7C C8C C9C 0.1(4)
Co1C C7C C8C C9C 59.1(2)
C6C C7C C8C Co1C -59.0(2)
C7C C8C C9C C10C -0.4(4)
Co1C C8C C9C C10C 58.7(2)
C7C C8C C9C Co1C -59.1(2)
C8C C9C C10C C6C 0.5(4)
Co1C C9C C10C C6C 59.4(2)
C8C C9C C10C Co1C -58.9(2)
C7C C6C C10C C9C -0.4(4)
Co1C C6C C10C C9C -59.5(2)
C7C C6C C10C Co1C 59.0(2)
C5D C1D C2D C3D 0.8(4)
Co1D C1D C2D C3D -58.8(2)
C5D C1D C2D Co1D 59.5(2)
C1D C2D C3D C4D -0.6(4)
Co1D C2D C3D C4D -59.2(2)
C1D C2D C3D Co1D 58.6(2)
C2D C3D C4D C5D 0.2(4)
Co1D C3D C4D C5D -59.4(2)
C2D C3D C4D Co1D 59.6(2)
C2D C1D C5D C4D -0.6(4)
Co1D C1D C5D C4D 58.9(2)
C2D C1D C5D Co1D -59.5(2)
C3D C4D C5D C1D 0.3(4)
Co1D C4D C5D C1D -59.2(2)
C3D C4D C5D Co1D 59.5(2)
C10D C6D C7D C8D 0.0(4)
Co1D C6D C7D C8D 59.5(3)
C10D C6D C7D Co1D -59.5(3)
C6D C7D C8D C9D -0.1(4)
Co1D C7D C8D C9D 58.7(2)
C6D C7D C8D Co1D -58.8(3)
C7D C8D C9D C10D 0.1(4)
Co1D C8D C9D C10D 58.9(2)
C7D C8D C9D Co1D -58.7(2)
C7D C6D C10D C9D 0.1(4)
Co1D C6D C10D C9D -59.5(2)
C7D C6D C10D Co1D 59.6(3)
C8D C9D C10D C6D -0.1(4)
Co1D C9D C10D C6D 59.3(2)
C8D C9D C10D Co1D -59.5(2)
C5E C1E C2E C3E -0.2(4)
Co1E C1E C2E C3E -59.1(2)
C5E C1E C2E Co1E 58.9(2)
C1E C2E C3E C4E 0.2(4)
Co1E C2E C3E C4E -59.4(2)
C1E C2E C3E Co1E 59.6(2)
C2E C3E C4E C5E -0.1(4)
Co1E C3E C4E C5E -59.8(2)
C2E C3E C4E Co1E 59.6(2)
C2E C1E C5E C4E 0.1(4)
Co1E C1E C5E C4E 58.7(2)
C2E C1E C5E Co1E -58.6(2)
C3E C4E C5E C1E 0.0(4)
Co1E C4E C5E C1E -59.3(2)
C3E C4E C5E Co1E 59.3(2)
C10E C6E C7E C8E 0.1(4)
Co1E C6E C7E C8E 59.0(2)
C10E C6E C7E Co1E -58.9(2)
C6E C7E C8E C9E -0.2(4)
Co1E C7E C8E C9E 59.1(2)
C6E C7E C8E Co1E -59.3(2)
C7E C8E C9E C10E 0.2(4)
Co1E C8E C9E C10E 59.5(2)
C7E C8E C9E Co1E -59.3(2)
C8E C9E C10E C6E -0.1(4)
Co1E C9E C10E C6E 59.3(2)
C8E C9E C10E Co1E -59.4(2)
C7E C6E C10E C9E 0.0(4)
Co1E C6E C10E C9E -58.9(2)
C7E C6E C10E Co1E 58.9(2)
C5F C1F C2F C3F 0.4(4)
Co1F C1F C2F C3F -58.9(3)
C5F C1F C2F Co1F 59.2(3)
C1F C2F C3F C4F -0.2(4)
Co1F C2F C3F C4F -59.3(3)
C1F C2F C3F Co1F 59.1(3)
C2F C3F C4F C5F 0.0(4)
Co1F C3F C4F C5F -59.6(3)
C2F C3F C4F Co1F 59.6(3)
C2F C1F C5F C4F -0.4(4)
Co1F C1F C5F C4F 58.9(3)
C2F C1F C5F Co1F -59.3(3)
C3F C4F C5F C1F 0.3(4)
Co1F C4F C5F C1F -59.3(3)
C3F C4F C5F Co1F 59.5(3)
C10F C6F C7F C8F 0.7(4)
Co1F C6F C7F C8F 59.6(2)
C10F C6F C7F Co1F -58.9(2)
C6F C7F C8F C9F -0.7(4)
Co1F C7F C8F C9F 58.8(2)
C6F C7F C8F Co1F -59.6(2)
C7F C8F C9F C10F 0.4(4)
Co1F C8F C9F C10F 58.9(2)
C7F C8F C9F Co1F -58.5(2)
C8F C9F C10F C6F 0.1(4)
Co1F C9F C10F C6F 59.1(2)
C8F C9F C10F Co1F -59.1(2)
C7F C6F C10F C9F -0.5(4)
Co1F C6F C10F C9F -59.2(2)
C7F C6F C10F Co1F 58.7(2)
C5G C1G C2G C3G 0.1(4)
Co1G C1G C2G C3G -59.3(2)
C5G C1G C2G Co1G 59.4(2)
C1G C2G C3G C4G 0.0(4)
Co1G C2G C3G C4G -59.6(2)
C1G C2G C3G Co1G 59.5(2)
C2G C3G C4G C5G -0.1(4)
Co1G C3G C4G C5G -59.7(2)
C2G C3G C4G Co1G 59.7(2)
C2G C1G C5G C4G -0.2(4)
Co1G C1G C5G C4G 59.1(2)
C2G C1G C5G Co1G -59.3(2)
C3G C4G C5G C1G 0.1(4)
Co1G C4G C5G C1G -59.4(2)
C3G C4G C5G Co1G 59.5(2)
C10G C6G C7G C8G 0.5(4)
Co1G C6G C7G C8G 59.9(2)
C10G C6G C7G Co1G -59.4(2)
C6G C7G C8G C9G -0.6(4)
Co1G C7G C8G C9G 58.9(2)
C6G C7G C8G Co1G -59.5(2)
C7G C8G C9G C10G 0.4(4)
Co1G C8G C9G C10G 59.0(2)
C7G C8G C9G Co1G -58.6(2)
C7G C6G C10G C9G -0.3(4)
Co1G C6G C10G C9G -59.6(2)
C7G C6G C10G Co1G 59.3(2)
C8G C9G C10G C6G -0.1(4)
Co1G C9G C10G C6G 59.2(2)
C8G C9G C10G Co1G -59.3(2)
C5H C1H C2H C3H 0.0(4)
Co1H C1H C2H C3H -58.9(2)
C5H C1H C2H Co1H 58.9(2)
C1H C2H C3H C4H -0.2(4)
Co1H C2H C3H C4H -59.1(2)
C1H C2H C3H Co1H 58.9(2)
C2H C3H C4H C5H 0.3(4)
Co1H C3H C4H C5H -59.0(2)
C2H C3H C4H Co1H 59.3(2)
C3H C4H C5H C1H -0.3(4)
Co1H C4H C5H C1H -59.5(2)
C3H C4H C5H Co1H 59.3(2)
C2H C1H C5H C4H 0.2(4)
Co1H C1H C5H C4H 59.5(2)
C2H C1H C5H Co1H -59.4(2)
C10H C6H C7H C8H -0.3(4)
Co1H C6H C7H C8H 59.0(2)
C10H C6H C7H Co1H -59.3(2)
C6H C7H C8H C9H 0.2(4)
Co1H C7H C8H C9H 59.2(2)
C6H C7H C8H Co1H -58.9(2)
C7H C8H C9H C10H -0.1(4)
Co1H C8H C9H C10H 59.1(2)
C7H C8H C9H Co1H -59.1(2)
C8H C9H C10H C6H -0.1(4)
Co1H C9H C10H C6H 58.9(2)
C8H C9H C10H Co1H -59.0(2)
C7H C6H C10H C9H 0.3(4)
Co1H C6H C10H C9H -59.1(2)
C7H C6H C10H Co1H 59.4(2)
C5I C1I C2I C3I 0.0(4)
Co1I C1I C2I C3I -59.3(3)
C5I C1I C2I Co1I 59.3(3)
C1I C2I C3I C4I 0.3(4)
Co1I C2I C3I C4I -59.0(3)
C1I C2I C3I Co1I 59.3(3)
C2I C3I C4I C5I -0.5(4)
Co1I C3I C4I C5I -60.2(3)
C2I C3I C4I Co1I 59.7(3)
C2I C1I C5I C4I -0.3(4)
Co1I C1I C5I C4I 59.1(3)
C2I C1I C5I Co1I -59.4(3)
C3I C4I C5I C1I 0.5(4)
Co1I C4I C5I C1I -59.7(3)
C3I C4I C5I Co1I 60.2(3)
C10I C6I C7I C8I -0.7(4)
Co1I C6I C7I C8I 59.0(3)
C10I C6I C7I Co1I -59.8(2)
C6I C7I C8I C9I 0.3(4)
Co1I C7I C8I C9I 59.2(3)
C6I C7I C8I Co1I -58.9(3)
C7I C8I C9I C10I 0.3(4)
Co1I C8I C9I C10I 59.5(2)
C7I C8I C9I Co1I -59.2(3)
C7I C6I C10I C9I 0.9(4)
Co1I C6I C10I C9I -58.6(2)
C7I C6I C10I Co1I 59.6(3)
C8I C9I C10I C6I -0.8(4)
Co1I C9I C10I C6I 58.6(2)
C8I C9I C10I Co1I -59.3(3)
C5J C1J C2J C3J -0.1(4)
Co1J C1J C2J C3J -59.0(2)
C5J C1J C2J Co1J 58.9(2)
C1J C2J C3J C4J 0.1(4)
Co1J C2J C3J C4J -59.2(2)
C1J C2J C3J Co1J 59.3(2)
C2J C3J C4J C5J 0.0(4)
Co1J C3J C4J C5J -59.2(2)
C2J C3J C4J Co1J 59.2(2)
C2J C1J C5J C4J 0.1(4)
Co1J C1J C5J C4J 59.2(2)
C2J C1J C5J Co1J -59.0(2)
C3J C4J C5J C1J -0.1(4)
Co1J C4J C5J C1J -59.5(2)
C3J C4J C5J Co1J 59.4(2)
C10J C6J C7J C8J -0.2(4)
Co1J C6J C7J C8J 59.1(2)
C10J C6J C7J Co1J -59.3(2)
C6J C7J C8J C9J -0.1(4)
Co1J C7J C8J C9J 59.2(3)
C6J C7J C8J Co1J -59.3(2)
C7J C8J C9J C10J 0.4(4)
Co1J C8J C9J C10J 59.4(3)
C7J C8J C9J Co1J -59.1(2)
C8J C9J C10J C6J -0.5(4)
Co1J C9J C10J C6J 58.8(3)
C8J C9J C10J Co1J -59.3(3)
C7J C6J C10J C9J 0.4(4)
Co1J C6J C10J C9J -58.7(3)
C7J C6J C10J Co1J 59.2(2)

_cod_database_fobs_code 1549353
